data_1515479
loop_
_publ_author_name
'Liu, Jun-Liang'
'Guo, Fu-Sheng'
'Meng, Zhao-Sha'
'Zheng, Yan-Zhen'
'Leng, Ji-Dong'
'Tong, Ming-Liang'
'Ungur, Liviu'
'Chibotaru, Liviu F.'
'Heroux, Katie J.'
'Hendrickson, David N.'

_publ_section_title
;
 Symmetry related [DyIII6MnIII12] cores with different magnetic
 anisotropies
;
_journal_issue 7
_journal_name_full 'Chemical Science'
_journal_page_first 1268
_journal_paper_doi 10.1039/c1sc00166c
_journal_volume 2
_journal_year 2011
_chemical_formula_sum 'C130 H212 Dy6 Mn12 N8 O99'
_chemical_formula_weight 5105.36
_chemical_name_systematic
;
?
;
_space_group_IT_number 2
_symmetry_cell_setting triclinic
_symmetry_space_group_name_Hall '-P 1'
_symmetry_space_group_name_H-M 'P -1'
_atom_sites_solution_hydrogens geom
_atom_sites_solution_primary direct
_atom_sites_solution_secondary difmap
_audit_creation_method SHELXL-97
_cell_angle_alpha 95.344(1)
_cell_angle_beta 97.864(1)
_cell_angle_gamma 115.293(1)
_cell_formula_units_Z 2
_cell_length_a 19.7904(5)
_cell_length_b 21.4477(4)
_cell_length_c 26.7375(6)
_cell_measurement_temperature 150(2)
_cell_volume 10017.8(4)
_computing_structure_refinement 'SHELXL-97 (Sheldrick, 1997)'
_computing_structure_solution 'SHELXS-97 (Sheldrick, 1990)'
_diffrn_ambient_temperature 150(2)
_diffrn_measured_fraction_theta_full 0.983
_diffrn_measured_fraction_theta_max 0.983
_diffrn_radiation_monochromator graphite
_diffrn_radiation_source 'fine-focus sealed tube'
_diffrn_radiation_type MoK\a
_diffrn_radiation_wavelength 0.71073
_diffrn_reflns_av_R_equivalents 0.0404
_diffrn_reflns_av_sigmaI/netI 0.0591
_diffrn_reflns_limit_h_max 25
_diffrn_reflns_limit_h_min -23
_diffrn_reflns_limit_k_max 27
_diffrn_reflns_limit_k_min -27
_diffrn_reflns_limit_l_max 34
_diffrn_reflns_limit_l_min -34
_diffrn_reflns_number 82972
_diffrn_reflns_theta_full 27.00
_diffrn_reflns_theta_max 27.00
_diffrn_reflns_theta_min 3.03
_exptl_absorpt_coefficient_mu 3.027
_exptl_absorpt_correction_T_max 0.8160
_exptl_absorpt_correction_T_min 0.6271
_exptl_absorpt_correction_type multi-scan
_exptl_crystal_density_diffrn 1.693
_exptl_crystal_density_method 'not measured'
_exptl_crystal_F_000 5072
_exptl_crystal_size_max 0.17
_exptl_crystal_size_mid 0.13
_exptl_crystal_size_min 0.07
_refine_diff_density_max 2.781
_refine_diff_density_min -1.913
_refine_diff_density_rms 0.150
_refine_ls_extinction_method none
_refine_ls_goodness_of_fit_ref 1.134
_refine_ls_hydrogen_treatment constr
_refine_ls_matrix_type full
_refine_ls_number_parameters 2066
_refine_ls_number_reflns 43019
_refine_ls_number_restraints 53
_refine_ls_restrained_S_all 1.141
_refine_ls_R_factor_all 0.0746
_refine_ls_R_factor_gt 0.0546
_refine_ls_shift/su_max 0.001
_refine_ls_shift/su_mean 0.000
_refine_ls_structure_factor_coef Fsqd
_refine_ls_weighting_details 'calc w=1/[\s^2^(Fo^2^)+(0.0865P)^2^+0.0000P] where P=(Fo^2^+2Fc^2^)/3'
_refine_ls_weighting_scheme calc
_refine_ls_wR_factor_gt 0.1539
_refine_ls_wR_factor_ref 0.1642
_reflns_number_gt 30877
_reflns_number_total 43019
_reflns_threshold_expression >2sigma(I)
_cod_data_source_file c1sc00166c.txt
_cod_data_source_block 2-Dy
_cod_original_sg_symbol_H-M P-1
_cod_database_code 1515479

loop_
_symmetry_equiv_pos_as_xyz
'x, y, z'
'-x, -y, -z'

loop_
_atom_site_label
_atom_site_type_symbol
_atom_site_fract_x
_atom_site_fract_y
_atom_site_fract_z
_atom_site_U_iso_or_equiv
_atom_site_adp_type
_atom_site_occupancy
_atom_site_symmetry_multiplicity
_atom_site_calc_flag
_atom_site_refinement_flags
_atom_site_disorder_assembly
_atom_site_disorder_group
Dy1 Dy 0.213075(16) 0.015668(15) 0.419273(11) 0.03552(8) Uani 1 1 d . . .
Dy2 Dy 0.257867(17) 0.197840(15) 0.400423(11) 0.03642(8) Uani 1 1 d . . .
Dy3 Dy 0.30659(2) 0.359070(16) 0.341032(12) 0.04503(9) Uani 1 1 d . . .
Dy4 Dy 0.067257(18) 0.020849(17) 0.175346(11) 0.04273(8) Uani 1 1 d . . .
Dy5 Dy 0.278868(17) 0.086184(16) 0.191701(11) 0.03809(8) Uani 1 1 d . . .
Dy6 Dy 0.486360(18) 0.176074(18) 0.253586(12) 0.04528(9) Uani 1 1 d . . .
Mn1 Mn 0.32684(5) 0.09622(5) 0.32822(3) 0.0359(2) Uani 1 1 d . . .
Mn2 Mn 0.15729(5) 0.04553(5) 0.29724(3) 0.0350(2) Uani 1 1 d . . .
Mn3 Mn 0.37826(6) 0.24209(5) 0.30380(4) 0.0396(2) Uani 1 1 d . . .
Mn4 Mn 0.20844(5) 0.18761(5) 0.26534(3) 0.0372(2) Uani 1 1 d . . .
Mn5 Mn 0.05398(5) 0.03978(5) 0.37445(3) 0.0357(2) Uani 1 1 d . . .
Mn6 Mn 0.46314(6) 0.34367(5) 0.40531(4) 0.0457(2) Uani 1 1 d . . .
Mn7 Mn 0.27637(6) 0.13525(5) 0.52773(4) 0.0408(2) Uani 1 1 d . . .
Mn8 Mn 0.21787(7) 0.35245(5) 0.44135(4) 0.0477(3) Uani 1 1 d . . .
Mn9 Mn 0.17824(6) 0.19773(5) 0.15663(4) 0.0432(2) Uani 1 1 d . . .
Mn10 Mn 0.37418(6) -0.00028(5) 0.27449(4) 0.0415(2) Uani 1 1 d . . .
Mn11 Mn 0.12884(6) -0.06197(6) 0.09199(4) 0.0490(3) Uani 1 1 d . . .
Mn12 Mn 0.44414(6) 0.14674(6) 0.12379(4) 0.0486(3) Uani 1 1 d . . .
O1 O 0.2678(2) 0.1459(2) 0.30392(15) 0.0370(9) Uani 1 1 d . . .
O2 O 0.1554(2) 0.0853(2) 0.36250(14) 0.0342(9) Uani 1 1 d . . .
O3 O 0.3670(2) 0.2734(2) 0.36936(15) 0.0389(10) Uani 1 1 d . . .
O4 O 0.2156(2) 0.0038(2) 0.32993(15) 0.0350(9) Uani 1 1 d . . .
O5 O 0.3142(2) 0.1211(2) 0.39768(15) 0.0362(9) Uani 1 1 d . . .
O6 O 0.1046(2) 0.0906(2) 0.26048(15) 0.0389(10) Uani 1 1 d . . .
O7 O 0.2090(2) 0.2357(2) 0.33084(16) 0.0406(10) Uani 1 1 d . . .
O8 O 0.3186(2) 0.2855(2) 0.27494(16) 0.0409(10) Uani 1 1 d . . .
O9 O 0.4315(2) 0.1897(2) 0.32805(16) 0.0408(10) Uani 1 1 d . . .
O10 O 0.2133(2) 0.1214(2) 0.46313(15) 0.0368(9) Uani 1 1 d . . .
O11 O 0.2918(3) 0.3228(2) 0.42445(17) 0.0447(11) Uani 1 1 d . . .
O12 O 0.3357(2) 0.0651(2) 0.26240(15) 0.0396(10) Uani 1 1 d . . .
O13 O 0.1692(2) 0.0139(2) 0.22975(15) 0.0389(10) Uani 1 1 d . . .
O14 O 0.2121(2) 0.1480(2) 0.20082(15) 0.0387(9) Uani 1 1 d . . .
O15 O 0.3803(2) 0.2011(2) 0.23598(16) 0.0419(10) Uani 1 1 d . . .
O16 O 0.1626(3) 0.0336(2) 0.12520(16) 0.0446(10) Uani 1 1 d . . .
O17 O 0.4029(3) 0.0965(2) 0.17754(16) 0.0448(11) Uani 1 1 d . . .
O18 O 0.3829(2) 0.0467(2) 0.35302(16) 0.0404(10) Uani 1 1 d . . .
O19 O 0.1528(3) 0.2306(2) 0.23022(16) 0.0441(10) Uani 1 1 d . . .
O20 O 0.0105(2) 0.0853(2) 0.33047(16) 0.0419(10) Uani 1 1 d . . .
O21 O 0.0844(2) -0.0125(2) 0.41766(16) 0.0379(9) Uani 1 1 d . . .
O23 O 0.5074(3) 0.2829(2) 0.42203(17) 0.0492(11) Uani 1 1 d . . .
O24 O 0.4308(3) 0.4124(2) 0.39165(18) 0.0527(12) Uani 1 1 d . . .
O26 O 0.2423(3) 0.1917(2) 0.56514(17) 0.0484(11) Uani 1 1 d . . .
O27 O 0.3198(3) 0.0862(2) 0.49330(16) 0.0451(11) Uani 1 1 d . . .
O28 O 0.1000(3) 0.2579(3) 0.6146(2) 0.0702(16) Uani 1 1 d . . .
O29 O 0.2379(3) 0.3551(2) 0.51235(18) 0.0537(12) Uani 1 1 d . . .
O30 O 0.1864(3) 0.3446(2) 0.37022(18) 0.0504(12) Uani 1 1 d . . .
O31 O 0.3590(4) 0.3923(3) 0.6528(2) 0.084(2) Uani 1 1 d . . .
O32 O 0.2741(3) 0.2823(2) 0.16726(17) 0.0501(12) Uani 1 1 d . . .
O33 O 0.0798(3) 0.1196(2) 0.13998(17) 0.0462(11) Uani 1 1 d . . .
O34 O 0.4295(3) 0.3357(3) 0.20925(19) 0.0606(14) Uani 1 1 d . . .
O35 O 0.2776(3) -0.0790(2) 0.27596(16) 0.0456(11) Uani 1 1 d . . .
O36 O 0.4739(3) 0.0684(2) 0.27142(17) 0.0446(10) Uani 1 1 d . . .
O37 O 0.1214(3) -0.1237(2) 0.2561(2) 0.0567(13) Uani 1 1 d . . .
O38 O 0.1844(3) -0.0435(3) 0.03877(17) 0.0557(13) Uani 1 1 d . . .
O39 O 0.0769(3) -0.0871(2) 0.14589(16) 0.0483(11) Uani 1 1 d . . .
O40 O 0.2710(4) 0.0487(4) -0.0756(2) 0.0837(19) Uani 1 1 d . . .
O41 O 0.4005(3) 0.0713(3) 0.06870(18) 0.0559(13) Uani 1 1 d . . .
O42 O 0.4883(3) 0.2274(3) 0.17454(17) 0.0517(12) Uani 1 1 d . . .
O43 O 0.3321(4) -0.1238(3) -0.0036(2) 0.0780(17) Uani 1 1 d . . .
O44 O 0.2980(2) -0.0303(2) 0.41675(16) 0.0411(10) Uani 1 1 d . . .
O45 O 0.1411(3) -0.1082(2) 0.38516(18) 0.0486(11) Uani 1 1 d . . .
O46 O 0.5042(4) -0.0301(4) 0.4335(2) 0.0803(18) Uani 1 1 d . . .
O47 O 0.2307(3) 0.3698(2) 0.27172(18) 0.0495(12) Uani 1 1 d D . .
O48 O 0.3897(3) 0.4355(3) 0.2924(2) 0.0572(13) Uani 1 1 d . . .
O49 O 0.0730(6) 0.3224(5) 0.2315(4) 0.149(4) Uani 1 1 d DU . .
O50 O 0.3205(3) 0.1474(2) 0.12018(16) 0.0443(10) Uani 1 1 d . . .
O51 O 0.2151(3) 0.1576(2) 0.09020(17) 0.0491(11) Uani 1 1 d . . .
O52 O 0.2503(3) -0.0324(2) 0.15333(17) 0.0485(11) Uani 1 1 d . . .
O53 O 0.3551(3) -0.0389(3) 0.18940(17) 0.0492(11) Uani 1 1 d . . .
O54 O 0.0454(2) -0.0367(2) 0.30299(16) 0.0406(10) Uani 1 1 d . . .
O55 O -0.0033(3) -0.0668(2) 0.21950(17) 0.0492(11) Uani 1 1 d . . .
O56 O 0.4892(3) 0.3363(2) 0.32316(17) 0.0498(12) Uani 1 1 d . . .
O57 O 0.5523(3) 0.2980(3) 0.27607(18) 0.0560(13) Uani 1 1 d . . .
O58 O 0.3480(3) 0.2361(2) 0.48462(17) 0.0459(11) Uani 1 1 d . . .
O59 O 0.4300(3) 0.3462(2) 0.48129(17) 0.0516(12) Uani 1 1 d . . .
O60 O 0.2943(3) 0.4643(2) 0.45117(19) 0.0557(13) Uani 1 1 d . . .
O61 O 0.3248(3) 0.4705(3) 0.3735(2) 0.0592(13) Uani 1 1 d . . .
O62 O 0.1538(3) 0.2210(2) 0.42903(16) 0.0422(10) Uani 1 1 d . . .
O63 O 0.0707(2) 0.1169(2) 0.44257(16) 0.0398(10) Uani 1 1 d . . .
O64 O 0.5494(4) 0.1346(3) 0.1354(2) 0.0658(15) Uani 1 1 d . . .
O65 O 0.5853(3) 0.1698(3) 0.22013(19) 0.0586(13) Uani 1 1 d . . .
O66 O 0.0283(3) -0.0696(3) 0.04092(18) 0.0565(13) Uani 1 1 d . . .
O67 O -0.0188(3) -0.0303(3) 0.10026(18) 0.0557(13) Uani 1 1 d . . .
O68 O 0.1983(3) 0.0420(3) 0.55297(17) 0.0502(12) Uani 1 1 d . . .
O69 O 0.1843(3) -0.0412(2) 0.48896(18) 0.0459(11) Uani 1 1 d . . .
O70 O -0.0426(3) 0.0363(3) 0.1884(2) 0.0596(13) Uani 1 1 d . . .
O71 O 0.5862(3) 0.2018(3) 0.3257(2) 0.0611(14) Uani 1 1 d D . .
N1 N -0.0492(3) -0.0226(3) 0.38505(19) 0.0389(12) Uani 1 1 d . . .
N2 N 0.5624(4) 0.4260(3) 0.4340(2) 0.0518(15) Uani 1 1 d . . .
N3 N 0.3542(3) 0.1467(3) 0.5879(2) 0.0494(14) Uani 1 1 d . . .
N4 N 0.1338(4) 0.3778(3) 0.4468(2) 0.0572(16) Uani 1 1 d . . .
N5 N 0.1293(4) 0.2423(3) 0.1131(2) 0.0555(15) Uani 1 1 d . . .
N6 N 0.4275(3) -0.0580(3) 0.2907(2) 0.0470(14) Uani 1 1 d . . .
N7 N 0.0908(4) -0.1636(3) 0.0712(2) 0.0571(16) Uani 1 1 d . . .
N8 N 0.4907(3) 0.2128(3) 0.0777(2) 0.0505(14) Uani 1 1 d . . .
C1 C -0.0619(4) 0.0690(4) 0.3135(3) 0.0462(16) Uani 1 1 d . A .
C2 C -0.1231(4) 0.0087(4) 0.3223(3) 0.0521(18) Uani 1 1 d . . .
C3 C -0.1996(5) -0.0080(5) 0.3008(3) 0.073(3) Uani 1 1 d . . .
H3 H -0.2396 -0.0492 0.3071 0.087 Uiso 1 1 calc R . .
C4 C -0.2173(4) 0.0342(5) 0.2708(4) 0.076(3) Uani 1 1 d . . .
C5 C -0.1561(5) 0.0963(6) 0.2660(3) 0.078(3) Uani 1 1 d . A .
H5 H -0.1672 0.1275 0.2473 0.093 Uiso 1 1 calc R . .
C6 C -0.0798(4) 0.1156(4) 0.2866(3) 0.061(2) Uani 1 1 d D . .
C7 C -0.1132(4) -0.0343(4) 0.3584(2) 0.0448(15) Uani 1 1 d . . .
H7 H -0.1572 -0.0738 0.3626 0.054 Uiso 1 1 calc R . .
C8 C -0.2978(6) 0.0144(6) 0.2458(5) 0.101(3) Uani 1 1 d U . .
H8A H -0.3314 -0.0321 0.2520 0.152 Uiso 1 1 calc R . .
H8B H -0.3011 0.0138 0.2088 0.152 Uiso 1 1 calc R . .
H8C H -0.3136 0.0487 0.2601 0.152 Uiso 1 1 calc R . .
C9 C -0.0170(4) 0.1824(4) 0.2755(3) 0.064(2) Uani 0.50 1 d PD A 1
H9 H 0.0316 0.1885 0.2697 0.077 Uiso 0.50 1 calc PR A 1
O22 O -0.0427(5) 0.2301(4) 0.2753(3) 0.042(2) Uani 0.50 1 d PD A 1
C9' C -0.0170(4) 0.1824(4) 0.2755(3) 0.064(2) Uani 0.50 1 d P A 2
H9' H 0.0051 0.2270 0.2968 0.077 Uiso 0.50 1 calc PR A 2
O22' O 0.0019(3) 0.1684(3) 0.2311(2) 0.0161(13) Uani 0.50 1 d PD A 2
C10 C -0.0444(4) -0.0611(3) 0.4263(2) 0.0424(15) Uani 1 1 d . . .
H10A H -0.0918 -0.1052 0.4219 0.051 Uiso 1 1 calc R . .
H10B H -0.0369 -0.0328 0.4598 0.051 Uiso 1 1 calc R . .
C11 C 0.0234(4) -0.0764(4) 0.4236(3) 0.0438(15) Uani 1 1 d . . .
H11A H 0.0376 -0.0920 0.4554 0.053 Uiso 1 1 calc R . .
H11B H 0.0111 -0.1136 0.3941 0.053 Uiso 1 1 calc R . .
C12 C 0.5807(4) 0.2976(4) 0.4410(3) 0.0540(19) Uani 1 1 d . B .
C13 C 0.6396(4) 0.3661(4) 0.4479(3) 0.0566(19) Uani 1 1 d . . .
C14 C 0.7154(5) 0.3776(5) 0.4664(3) 0.073(2) Uani 1 1 d . . .
H14 H 0.7556 0.4235 0.4701 0.087 Uiso 1 1 calc R . .
C15 C 0.7330(6) 0.3247(6) 0.4793(4) 0.092(3) Uani 1 1 d . . .
C16 C 0.6713(5) 0.2584(5) 0.4743(3) 0.073(2) Uani 1 1 d . B .
H16 H 0.6815 0.2215 0.4844 0.087 Uiso 1 1 calc R . .
C17 C 0.5976(4) 0.2439(4) 0.4559(3) 0.0534(18) Uani 1 1 d D . .
C18 C 0.6275(5) 0.4266(4) 0.4454(3) 0.058(2) Uani 1 1 d . . .
H18 H 0.6711 0.4708 0.4527 0.070 Uiso 1 1 calc R . .
C19 C 0.8150(6) 0.3383(7) 0.5003(6) 0.145(6) Uani 1 1 d . . .
H19A H 0.8255 0.3022 0.4827 0.218 Uiso 1 1 calc R . .
H19B H 0.8214 0.3370 0.5371 0.218 Uiso 1 1 calc R . .
H19C H 0.8505 0.3844 0.4944 0.218 Uiso 1 1 calc R . .
C20 C 0.5334(4) 0.1687(4) 0.4483(3) 0.071(2) Uani 0.50 1 d PD B 1
O25 O 0.4726(4) 0.1626(4) 0.4636(3) 0.0398(19) Uani 0.50 1 d PD B 1
C20' C 0.5334(4) 0.1687(4) 0.4483(3) 0.071(2) Uani 0.50 1 d P B 2
O25' O 0.5236(3) 0.1391(3) 0.39939(19) 0.0133(12) Uani 0.50 1 d PD B 2
C21 C 0.5538(4) 0.4901(3) 0.4395(3) 0.057(2) Uani 1 1 d . . .
H21A H 0.6019 0.5306 0.4377 0.068 Uiso 1 1 calc R . .
H21B H 0.5397 0.4982 0.4728 0.068 Uiso 1 1 calc R . .
C22 C 0.4914(4) 0.4804(4) 0.3959(3) 0.058(2) Uani 1 1 d . . .
H22A H 0.4731 0.5161 0.4026 0.070 Uiso 1 1 calc R . .
H22B H 0.5109 0.4856 0.3636 0.070 Uiso 1 1 calc R . .
C23 C 0.2522(4) 0.2068(3) 0.6159(3) 0.0477(17) Uani 1 1 d . . .
C24 C 0.3062(4) 0.1979(3) 0.6508(2) 0.0466(16) Uani 1 1 d . . .
C25 C 0.3127(4) 0.2171(4) 0.7032(3) 0.0553(19) Uani 1 1 d . . .
H25 H 0.3489 0.2104 0.7264 0.066 Uiso 1 1 calc R . .
C26 C 0.2697(5) 0.2449(4) 0.7228(3) 0.064(2) Uani 1 1 d . . .
C27 C 0.2170(4) 0.2536(4) 0.6892(3) 0.057(2) Uani 1 1 d . . .
H27 H 0.1865 0.2730 0.7022 0.068 Uiso 1 1 calc R . .
C28 C 0.2064(4) 0.2347(3) 0.6355(3) 0.0478(17) Uani 1 1 d . . .
C29 C 0.3550(4) 0.1689(4) 0.6351(3) 0.0496(17) Uani 1 1 d . . .
H29 H 0.3905 0.1656 0.6612 0.060 Uiso 1 1 calc R . .
C30 C 0.2808(6) 0.2652(5) 0.7808(3) 0.087(3) Uani 1 1 d . . .
H30A H 0.3105 0.2441 0.7984 0.130 Uiso 1 1 calc R . .
H30B H 0.2309 0.2482 0.7908 0.130 Uiso 1 1 calc R . .
H30C H 0.3080 0.3162 0.7905 0.130 Uiso 1 1 calc R . .
C31 C 0.1496(4) 0.2428(3) 0.6017(3) 0.0536(19) Uani 1 1 d . . .
H31 H 0.1498 0.2361 0.5661 0.064 Uiso 1 1 calc R . .
C32 C 0.4071(4) 0.1202(4) 0.5726(3) 0.0509(17) Uani 1 1 d . . .
H32A H 0.4265 0.1025 0.6013 0.061 Uiso 1 1 calc R . .
H32B H 0.4510 0.1580 0.5628 0.061 Uiso 1 1 calc R . .
C33 C 0.3625(4) 0.0606(4) 0.5266(3) 0.0495(17) Uani 1 1 d . . .
H33A H 0.3978 0.0498 0.5088 0.059 Uiso 1 1 calc R . .
H33B H 0.3277 0.0178 0.5380 0.059 Uiso 1 1 calc R . .
C34 C 0.2211(5) 0.3898(3) 0.5493(3) 0.056(2) Uani 1 1 d . . .
C35 C 0.1663(5) 0.4145(4) 0.5381(3) 0.063(2) Uani 1 1 d . . .
C36 C 0.1503(6) 0.4484(4) 0.5815(4) 0.081(3) Uani 1 1 d . . .
H36 H 0.1121 0.4640 0.5752 0.097 Uiso 1 1 calc R . .
C37 C 0.1869(6) 0.4589(5) 0.6300(4) 0.089(3) Uani 1 1 d . . .
C38 C 0.2388(5) 0.4343(4) 0.6391(4) 0.074(3) Uani 1 1 d . . .
H38 H 0.2633 0.4401 0.6735 0.089 Uiso 1 1 calc R . .
C39 C 0.2586(5) 0.4004(4) 0.5998(3) 0.061(2) Uani 1 1 d . . .
C40 C 0.1241(5) 0.4061(4) 0.4878(3) 0.060(2) Uani 1 1 d . . .
H40 H 0.0864 0.4226 0.4846 0.072 Uiso 1 1 calc R . .
C41 C 0.1661(8) 0.4942(7) 0.6737(5) 0.127(5) Uani 1 1 d U . .
H41A H 0.1648 0.4700 0.7031 0.191 Uiso 1 1 calc R . .
H41B H 0.1158 0.4921 0.6623 0.191 Uiso 1 1 calc R . .
H41C H 0.2042 0.5432 0.6837 0.191 Uiso 1 1 calc R . .
C42 C 0.3171(5) 0.3776(4) 0.6118(3) 0.064(2) Uani 1 1 d . . .
H42 H 0.3230 0.3488 0.5852 0.076 Uiso 1 1 calc R . .
C43 C 0.0890(5) 0.3683(5) 0.3960(3) 0.070(2) Uani 1 1 d . . .
H43A H 0.0663 0.4015 0.3955 0.083 Uiso 1 1 calc R . .
H43B H 0.0473 0.3201 0.3864 0.083 Uiso 1 1 calc R . .
C44 C 0.1446(5) 0.3825(4) 0.3583(3) 0.063(2) Uani 1 1 d . . .
H44A H 0.1161 0.3663 0.3224 0.075 Uiso 1 1 calc R . .
H44B H 0.1791 0.4331 0.3627 0.075 Uiso 1 1 calc R . .
C45 C 0.2962(4) 0.3276(4) 0.1361(3) 0.0501(17) Uani 1 1 d . . .
C46 C 0.2444(5) 0.3343(4) 0.0976(3) 0.068(2) Uani 1 1 d . . .
C47 C 0.2711(7) 0.3866(5) 0.0675(4) 0.091(3) Uani 1 1 d . . .
H47 H 0.2348 0.3928 0.0440 0.109 Uiso 1 1 calc R . .
C48 C 0.3458(7) 0.4286(6) 0.0700(4) 0.095(3) Uani 1 1 d . . .
C49 C 0.3948(6) 0.4212(5) 0.1066(4) 0.080(3) Uani 1 1 d . . .
H49 H 0.4476 0.4510 0.1102 0.097 Uiso 1 1 calc R . .
C50 C 0.3725(5) 0.3731(4) 0.1393(3) 0.0564(19) Uani 1 1 d . . .
C51 C 0.1616(5) 0.2944(4) 0.0901(3) 0.065(2) Uani 1 1 d . . .
H51 H 0.1304 0.3074 0.0675 0.078 Uiso 1 1 calc R . .
C52 C 0.3737(8) 0.4820(7) 0.0321(5) 0.128(5) Uani 1 1 d U . .
H52A H 0.3303 0.4745 0.0056 0.192 Uiso 1 1 calc R . .
H52B H 0.4121 0.4749 0.0160 0.192 Uiso 1 1 calc R . .
H52C H 0.3960 0.5299 0.0511 0.192 Uiso 1 1 calc R . .
C53 C 0.4349(5) 0.3740(4) 0.1779(3) 0.061(2) Uani 1 1 d . . .
H53 H 0.4849 0.4087 0.1779 0.073 Uiso 1 1 calc R . .
C54 C 0.0457(4) 0.2036(4) 0.1054(3) 0.059(2) Uani 1 1 d . . .
H54A H 0.0214 0.2127 0.0738 0.071 Uiso 1 1 calc R . .
H54B H 0.0272 0.2182 0.1348 0.071 Uiso 1 1 calc R . .
C55 C 0.0265(4) 0.1258(4) 0.1008(3) 0.0580(19) Uani 1 1 d . . .
H55A H -0.0263 0.0984 0.1056 0.070 Uiso 1 1 calc R . .
H55B H 0.0309 0.1080 0.0665 0.070 Uiso 1 1 calc R . .
C56 C 0.2623(4) -0.1455(3) 0.2672(2) 0.0462(16) Uani 1 1 d . . .
C57 C 0.3170(5) -0.1714(4) 0.2714(3) 0.062(2) Uani 1 1 d . . .
C58 C 0.2939(7) -0.2428(4) 0.2618(4) 0.083(3) Uani 1 1 d . . .
H58 H 0.3324 -0.2582 0.2637 0.099 Uiso 1 1 calc R . .
C59 C 0.2203(7) -0.2923(5) 0.2497(5) 0.093(3) Uani 1 1 d . . .
C60 C 0.1668(6) -0.2694(4) 0.2470(4) 0.076(3) Uani 1 1 d . . .
H60 H 0.1147 -0.3029 0.2395 0.091 Uiso 1 1 calc R . .
C61 C 0.1845(5) -0.1979(4) 0.2549(3) 0.0544(18) Uani 1 1 d . . .
C62 C 0.3976(5) -0.1238(5) 0.2847(3) 0.062(2) Uani 1 1 d . . .
H62 H 0.4315 -0.1445 0.2895 0.074 Uiso 1 1 calc R . .
C63 C 0.2007(9) -0.3700(6) 0.2371(6) 0.135(5) Uani 1 1 d U . .
H63A H 0.2473 -0.3748 0.2350 0.202 Uiso 1 1 calc R . .
H63B H 0.1648 -0.3906 0.2043 0.202 Uiso 1 1 calc R . .
H63C H 0.1773 -0.3943 0.2641 0.202 Uiso 1 1 calc R . .
C64 C 0.1200(4) -0.1813(4) 0.2500(3) 0.0522(18) Uani 1 1 d . . .
H64 H 0.0709 -0.2202 0.2409 0.063 Uiso 1 1 calc R . .
C65 C 0.5095(4) -0.0146(4) 0.3046(3) 0.0556(18) Uani 1 1 d . . .
H65A H 0.5370 -0.0431 0.2991 0.067 Uiso 1 1 calc R . .
H65B H 0.5243 0.0077 0.3411 0.067 Uiso 1 1 calc R . .
C66 C 0.5277(4) 0.0397(4) 0.2708(3) 0.0580(19) Uani 1 1 d . . .
H66A H 0.5803 0.0771 0.2833 0.070 Uiso 1 1 calc R . .
H66B H 0.5240 0.0184 0.2354 0.070 Uiso 1 1 calc R . .
C67 C 0.1718(4) -0.0865(4) -0.0040(3) 0.0518(17) Uani 1 1 d . . .
C68 C 0.1314(4) -0.1584(4) -0.0105(3) 0.0554(18) Uani 1 1 d . . .
C69 C 0.1231(5) -0.2004(5) -0.0558(3) 0.068(2) Uani 1 1 d . . .
H69 H 0.0963 -0.2498 -0.0586 0.081 Uiso 1 1 calc R . .
C70 C 0.1536(5) -0.1721(5) -0.0980(3) 0.069(2) Uani 1 1 d . . .
C71 C 0.1924(5) -0.1015(6) -0.0916(3) 0.070(2) Uani 1 1 d . . .
H71 H 0.2144 -0.0810 -0.1191 0.084 Uiso 1 1 calc R . .
C72 C 0.2019(5) -0.0569(5) -0.0464(3) 0.060(2) Uani 1 1 d . . .
C73 C 0.0924(5) -0.1960(4) 0.0292(3) 0.062(2) Uani 1 1 d . . .
H73 H 0.0679 -0.2457 0.0229 0.074 Uiso 1 1 calc R . .
C74 C 0.1374(5) -0.2194(6) -0.1478(3) 0.090(3) Uani 1 1 d . . .
H74A H 0.1599 -0.1912 -0.1734 0.135 Uiso 1 1 calc R . .
H74B H 0.0822 -0.2460 -0.1599 0.135 Uiso 1 1 calc R . .
H74C H 0.1597 -0.2519 -0.1427 0.135 Uiso 1 1 calc R . .
C75 C 0.2461(5) 0.0174(6) -0.0407(3) 0.073(3) Uani 1 1 d . . .
H75 H 0.2570 0.0444 -0.0078 0.087 Uiso 1 1 calc R . .
C76 C 0.0519(5) -0.2026(4) 0.1103(3) 0.064(2) Uani 1 1 d . . .
H76A H 0.0886 -0.2092 0.1357 0.077 Uiso 1 1 calc R . .
H76B H 0.0106 -0.2491 0.0938 0.077 Uiso 1 1 calc R . .
C77 C 0.0197(5) -0.1587(4) 0.1358(3) 0.0568(19) Uani 1 1 d . . .
H77A H -0.0267 -0.1633 0.1131 0.068 Uiso 1 1 calc R . .
H77B H 0.0059 -0.1744 0.1682 0.068 Uiso 1 1 calc R . .
C78 C 0.4246(5) 0.0667(4) 0.0259(3) 0.0557(19) Uani 1 1 d . . .
C79 C 0.4728(5) 0.1261(4) 0.0067(3) 0.0533(18) Uani 1 1 d . . .
C80 C 0.4910(5) 0.1157(5) -0.0416(3) 0.062(2) Uani 1 1 d . . .
H80 H 0.5204 0.1559 -0.0551 0.075 Uiso 1 1 calc R . .
C81 C 0.4690(5) 0.0510(5) -0.0704(3) 0.066(2) Uani 1 1 d . . .
C82 C 0.4242(5) -0.0072(5) -0.0502(3) 0.065(2) Uani 1 1 d . . .
H82 H 0.4090 -0.0527 -0.0687 0.078 Uiso 1 1 calc R . .
C83 C 0.4006(5) -0.0006(4) -0.0031(3) 0.058(2) Uani 1 1 d . . .
C84 C 0.5014(4) 0.1965(4) 0.0330(3) 0.0545(18) Uani 1 1 d . . .
H84 H 0.5303 0.2334 0.0162 0.065 Uiso 1 1 calc R . .
C85 C 0.3547(5) -0.0615(5) 0.0163(3) 0.069(2) Uani 1 1 d . . .
H85 H 0.3398 -0.0538 0.0477 0.083 Uiso 1 1 calc R . .
C86 C 0.4906(7) 0.0427(6) -0.1208(3) 0.092(3) Uani 1 1 d . . .
H86A H 0.5170 0.0131 -0.1202 0.138 Uiso 1 1 calc R . .
H86B H 0.5245 0.0887 -0.1277 0.138 Uiso 1 1 calc R . .
H86C H 0.4446 0.0209 -0.1478 0.138 Uiso 1 1 calc R . .
C87 C 0.5225(5) 0.2857(4) 0.1039(3) 0.0573(19) Uani 1 1 d . . .
H87A H 0.4836 0.3032 0.0995 0.069 Uiso 1 1 calc R . .
H87B H 0.5666 0.3161 0.0897 0.069 Uiso 1 1 calc R . .
C88 C 0.5472(4) 0.2852(4) 0.1599(3) 0.057(2) Uani 1 1 d . . .
H88A H 0.5953 0.2806 0.1653 0.068 Uiso 1 1 calc R . .
H88B H 0.5560 0.3295 0.1810 0.068 Uiso 1 1 calc R . .
C89 C 0.2983(4) -0.0908(4) 0.4105(2) 0.0443(15) Uani 1 1 d . . .
C90 C 0.2319(4) -0.1542(3) 0.3945(3) 0.0478(16) Uani 1 1 d . . .
C91 C 0.2357(6) -0.2177(4) 0.3877(3) 0.068(2) Uani 1 1 d . . .
H91 H 0.1892 -0.2594 0.3776 0.081 Uiso 1 1 calc R . .
C92 C 0.3037(7) -0.2235(5) 0.3950(4) 0.077(3) Uani 1 1 d . . .
C93 C 0.3701(6) -0.1606(5) 0.4090(3) 0.068(2) Uani 1 1 d . . .
H93 H 0.4180 -0.1616 0.4129 0.082 Uiso 1 1 calc R . .
C94 C 0.3683(5) -0.0958(4) 0.4174(3) 0.0544(18) Uani 1 1 d . . .
C95 C 0.1566(5) -0.1576(4) 0.3823(3) 0.0541(19) Uani 1 1 d . . .
H95 H 0.1152 -0.2028 0.3710 0.065 Uiso 1 1 calc R . .
C96 C 0.3046(8) -0.2935(5) 0.3869(5) 0.107(4) Uani 1 1 d . . .
H96A H 0.2522 -0.3306 0.3768 0.161 Uiso 1 1 calc R . .
H96B H 0.3293 -0.3005 0.4188 0.161 Uiso 1 1 calc R . .
H96C H 0.3329 -0.2951 0.3598 0.161 Uiso 1 1 calc R . .
C97 C 0.4413(5) -0.0316(4) 0.4330(3) 0.0558(19) Uani 1 1 d . . .
H97 H 0.4395 0.0112 0.4433 0.067 Uiso 1 1 calc R . .
C98 C 0.2375(5) 0.4107(4) 0.2382(3) 0.0537(18) Uani 1 1 d . . .
C99 C 0.3102(6) 0.4596(4) 0.2289(3) 0.065(2) Uani 1 1 d . . .
C100 C 0.3168(6) 0.5016(5) 0.1910(4) 0.079(3) Uani 1 1 d . . .
H100 H 0.3662 0.5329 0.1868 0.095 Uiso 1 1 calc R . .
C101 C 0.2562(7) 0.4994(5) 0.1604(4) 0.087(3) Uani 1 1 d . . .
C102 C 0.1834(7) 0.4525(5) 0.1684(4) 0.089(3) Uani 1 1 d . . .
H102 H 0.1398 0.4507 0.1472 0.107 Uiso 1 1 calc R . .
C103 C 0.1712(5) 0.4085(4) 0.2056(3) 0.067(2) Uani 1 1 d D . .
C104 C 0.3810(5) 0.4655(4) 0.2579(3) 0.063(2) Uani 1 1 d . . .
H104 H 0.4264 0.4972 0.2485 0.076 Uiso 1 1 calc R . .
C105 C 0.2615(8) 0.5417(6) 0.1165(5) 0.125(5) Uani 1 1 d . . .
H105 H 0.3152 0.5707 0.1157 0.188 Uiso 1 1 calc R . .
H106 H 0.2363 0.5717 0.1219 0.188 Uiso 1 1 calc R . .
H107 H 0.2363 0.5095 0.0839 0.188 Uiso 1 1 calc R . .
C106 C 0.0874(6) 0.3648(5) 0.2032(4) 0.104(4) Uani 1 1 d DU . .
H108 H 0.0491 0.3703 0.1812 0.125 Uiso 1 1 calc R . .
C107 C 0.2815(4) 0.1650(3) 0.0879(3) 0.0466(16) Uani 1 1 d . . .
C108 C 0.3155(5) 0.1962(5) 0.0439(3) 0.065(2) Uani 1 1 d . . .
H109 H 0.2752 0.1947 0.0174 0.098 Uiso 1 1 calc R . .
H110 H 0.3399 0.1693 0.0295 0.098 Uiso 1 1 calc R . .
H111 H 0.3536 0.2448 0.0560 0.098 Uiso 1 1 calc R . .
C109 C 0.2923(4) -0.0635(4) 0.1591(2) 0.0483(17) Uani 1 1 d . . .
C110 C 0.2657(6) -0.1349(4) 0.1279(3) 0.072(2) Uani 1 1 d . . .
H112 H 0.3097 -0.1440 0.1255 0.109 Uiso 1 1 calc R . .
H113 H 0.2398 -0.1367 0.0935 0.109 Uiso 1 1 calc R . .
H114 H 0.2303 -0.1704 0.1445 0.109 Uiso 1 1 calc R . .
C111 C -0.0028(4) -0.0790(3) 0.2647(2) 0.0429(15) Uani 1 1 d . . .
C112 C -0.0625(4) -0.1459(4) 0.2732(3) 0.061(2) Uani 1 1 d . . .
H115 H -0.0430 -0.1601 0.3036 0.092 Uiso 1 1 calc R . .
H116 H -0.0764 -0.1821 0.2433 0.092 Uiso 1 1 calc R . .
H117 H -0.1075 -0.1399 0.2785 0.092 Uiso 1 1 calc R . .
C113 C 0.5443(4) 0.3458(4) 0.3009(3) 0.0504(18) Uani 1 1 d . . .
C114 C 0.6053(5) 0.4206(4) 0.3046(3) 0.072(2) Uani 1 1 d . . .
H118 H 0.6469 0.4200 0.2887 0.108 Uiso 1 1 calc R . .
H119 H 0.6252 0.4425 0.3407 0.108 Uiso 1 1 calc R . .
H120 H 0.5831 0.4473 0.2867 0.108 Uiso 1 1 calc R . .
C115 C 0.4037(4) 0.2947(4) 0.5048(3) 0.0482(16) Uani 1 1 d . . .
C116 C 0.4401(5) 0.3048(4) 0.5602(3) 0.065(2) Uani 1 1 d . . .
H121 H 0.4677 0.3550 0.5741 0.098 Uiso 1 1 calc R . .
H122 H 0.4757 0.2841 0.5627 0.098 Uiso 1 1 calc R . .
H123 H 0.4004 0.2820 0.5798 0.098 Uiso 1 1 calc R . .
C117 C 0.3210(5) 0.4979(4) 0.4168(3) 0.0565(19) Uani 1 1 d . . .
C118 C 0.3527(7) 0.5742(4) 0.4266(4) 0.088(3) Uani 1 1 d . . .
H124 H 0.3127 0.5877 0.4328 0.132 Uiso 1 1 calc R . .
H125 H 0.3726 0.5929 0.3968 0.132 Uiso 1 1 calc R . .
H126 H 0.3941 0.5932 0.4568 0.132 Uiso 1 1 calc R . .
C119 C 0.0951(4) 0.1819(3) 0.4451(2) 0.0374(13) Uani 1 1 d . . .
C120 C 0.0513(5) 0.2155(4) 0.4681(3) 0.061(2) Uani 1 1 d . . .
H127 H 0.0231 0.1869 0.4917 0.091 Uiso 1 1 calc R . .
H128 H 0.0155 0.2193 0.4408 0.091 Uiso 1 1 calc R . .
H129 H 0.0868 0.2623 0.4869 0.091 Uiso 1 1 calc R . .
C121 C 0.5980(5) 0.1530(4) 0.1772(3) 0.058(2) Uani 1 1 d . . .
C122 C 0.6732(5) 0.1534(6) 0.1755(4) 0.096(3) Uani 1 1 d . . .
H130 H 0.6705 0.1081 0.1814 0.144 Uiso 1 1 calc R . .
H131 H 0.7125 0.1905 0.2023 0.144 Uiso 1 1 calc R . .
H132 H 0.6860 0.1621 0.1419 0.144 Uiso 1 1 calc R . .
C123 C -0.0226(4) -0.0588(4) 0.0563(3) 0.0517(17) Uani 1 1 d . . .
C124 C -0.0987(5) -0.0821(5) 0.0196(3) 0.076(3) Uani 1 1 d . . .
H133 H -0.1067 -0.1209 -0.0068 0.114 Uiso 1 1 calc R . .
H134 H -0.0980 -0.0428 0.0032 0.114 Uiso 1 1 calc R . .
H135 H -0.1402 -0.0975 0.0387 0.114 Uiso 1 1 calc R . .
C125 C 0.1772(4) -0.0216(4) 0.5334(3) 0.0484(16) Uani 1 1 d . . .
C126 C 0.1445(5) -0.0760(4) 0.5644(3) 0.070(2) Uani 1 1 d . . .
H136 H 0.1395 -0.1206 0.5472 0.106 Uiso 1 1 calc R . .
H137 H 0.0941 -0.0810 0.5686 0.106 Uiso 1 1 calc R . .
H138 H 0.1780 -0.0629 0.5981 0.106 Uiso 1 1 calc R . .
C127 C -0.1216(5) -0.0141(5) 0.1756(4) 0.078(3) Uani 1 1 d . . .
H139 H -0.1527 0.0090 0.1637 0.117 Uiso 1 1 calc R . .
H140 H -0.1374 -0.0340 0.2060 0.117 Uiso 1 1 calc R . .
H141 H -0.1285 -0.0515 0.1485 0.117 Uiso 1 1 calc R . .
C128 C 0.6642(7) 0.2531(8) 0.3323(7) 0.199(8) Uani 1 1 d DU . .
H142 H 0.6978 0.2314 0.3414 0.298 Uiso 1 1 calc R . .
H143 H 0.6748 0.2916 0.3597 0.298 Uiso 1 1 calc R . .
H144 H 0.6732 0.2712 0.3003 0.298 Uiso 1 1 calc R . .

loop_
_atom_site_aniso_label
_atom_site_aniso_U_11
_atom_site_aniso_U_22
_atom_site_aniso_U_33
_atom_site_aniso_U_23
_atom_site_aniso_U_13
_atom_site_aniso_U_12
Dy1 0.02959(15) 0.04119(16) 0.03639(15) 0.00018(12) 0.00771(12) 0.01725(12)
Dy2 0.03195(16) 0.03930(16) 0.03506(15) -0.00146(12) 0.00998(12) 0.01370(12)
Dy3 0.0478(2) 0.04100(17) 0.04435(17) 0.00183(13) 0.01691(15) 0.01676(14)
Dy4 0.03370(17) 0.05585(19) 0.03419(15) 0.00018(13) 0.00360(13) 0.01824(14)
Dy5 0.03240(16) 0.04817(17) 0.03202(15) -0.00141(12) 0.00785(12) 0.01760(13)
Dy6 0.03218(17) 0.0603(2) 0.04065(17) -0.00267(14) 0.01011(13) 0.01950(14)
Mn1 0.0274(5) 0.0463(5) 0.0325(4) -0.0026(4) 0.0074(4) 0.0164(4)
Mn2 0.0278(5) 0.0427(5) 0.0327(4) -0.0003(4) 0.0068(4) 0.0152(4)
Mn3 0.0335(5) 0.0445(5) 0.0368(5) -0.0026(4) 0.0116(4) 0.0141(4)
Mn4 0.0341(5) 0.0429(5) 0.0343(5) 0.0016(4) 0.0094(4) 0.0171(4)
Mn5 0.0278(5) 0.0421(5) 0.0380(5) 0.0051(4) 0.0092(4) 0.0160(4)
Mn6 0.0380(6) 0.0420(5) 0.0432(5) -0.0050(4) 0.0115(4) 0.0062(4)
Mn7 0.0359(5) 0.0545(6) 0.0340(5) -0.0032(4) 0.0036(4) 0.0250(5)
Mn8 0.0540(7) 0.0484(6) 0.0474(6) 0.0035(5) 0.0202(5) 0.0271(5)
Mn9 0.0397(6) 0.0519(6) 0.0390(5) 0.0068(4) 0.0095(4) 0.0210(5)
Mn10 0.0375(5) 0.0539(6) 0.0373(5) -0.0006(4) 0.0096(4) 0.0253(5)
Mn11 0.0476(6) 0.0549(6) 0.0366(5) -0.0052(4) 0.0053(5) 0.0190(5)
Mn12 0.0474(6) 0.0629(7) 0.0384(5) 0.0039(5) 0.0177(5) 0.0256(5)
O1 0.031(2) 0.040(2) 0.039(2) 0.0017(18) 0.0093(18) 0.0148(18)
O2 0.023(2) 0.045(2) 0.033(2) 0.0004(17) 0.0089(17) 0.0138(17)
O3 0.030(2) 0.043(2) 0.035(2) -0.0070(18) 0.0106(18) 0.0091(18)
O4 0.027(2) 0.044(2) 0.035(2) -0.0002(18) 0.0054(17) 0.0185(18)
O5 0.027(2) 0.043(2) 0.034(2) -0.0054(17) 0.0088(17) 0.0130(18)
O6 0.032(2) 0.046(2) 0.038(2) 0.0079(19) 0.0087(18) 0.0156(19)
O7 0.039(2) 0.038(2) 0.038(2) -0.0022(18) 0.0130(19) 0.0109(19)
O8 0.037(2) 0.044(2) 0.043(2) 0.0055(19) 0.013(2) 0.018(2)
O9 0.028(2) 0.050(2) 0.042(2) -0.0027(19) 0.0075(19) 0.0170(19)
O10 0.034(2) 0.047(2) 0.030(2) 0.0035(18) 0.0058(18) 0.0200(19)
O11 0.048(3) 0.042(2) 0.045(2) 0.0033(19) 0.016(2) 0.020(2)
O12 0.034(2) 0.050(2) 0.034(2) -0.0028(18) 0.0094(18) 0.020(2)
O13 0.032(2) 0.043(2) 0.038(2) 0.0000(18) 0.0098(18) 0.0133(19)
O14 0.038(2) 0.046(2) 0.036(2) 0.0021(18) 0.0113(19) 0.022(2)
O15 0.029(2) 0.049(2) 0.039(2) -0.0040(19) 0.0122(19) 0.0100(19)
O16 0.040(3) 0.055(3) 0.037(2) -0.005(2) 0.005(2) 0.022(2)
O17 0.041(3) 0.058(3) 0.034(2) 0.001(2) 0.013(2) 0.021(2)
O18 0.035(2) 0.052(3) 0.037(2) 0.0022(19) 0.0081(19) 0.022(2)
O19 0.038(3) 0.058(3) 0.041(2) 0.009(2) 0.010(2) 0.025(2)
O20 0.029(2) 0.055(3) 0.047(2) 0.012(2) 0.0115(19) 0.021(2)
O21 0.030(2) 0.044(2) 0.043(2) 0.0057(19) 0.0099(18) 0.0192(19)
O23 0.039(3) 0.049(3) 0.048(3) -0.004(2) 0.012(2) 0.010(2)
O24 0.051(3) 0.037(2) 0.054(3) -0.004(2) 0.016(2) 0.005(2)
O26 0.046(3) 0.063(3) 0.043(3) -0.003(2) 0.009(2) 0.032(2)
O27 0.035(2) 0.060(3) 0.039(2) -0.006(2) -0.0001(19) 0.025(2)
O28 0.065(4) 0.062(3) 0.092(4) -0.002(3) 0.035(3) 0.033(3)
O29 0.067(3) 0.051(3) 0.047(3) 0.004(2) 0.021(3) 0.028(3)
O30 0.056(3) 0.054(3) 0.050(3) 0.004(2) 0.017(2) 0.031(2)
O31 0.085(5) 0.061(4) 0.064(4) 0.002(3) 0.006(3) -0.003(3)
O32 0.049(3) 0.056(3) 0.044(3) 0.009(2) 0.017(2) 0.020(2)
O33 0.036(3) 0.057(3) 0.045(2) 0.010(2) 0.007(2) 0.020(2)
O34 0.054(3) 0.068(3) 0.052(3) 0.013(3) 0.018(3) 0.018(3)
O35 0.053(3) 0.045(2) 0.041(2) -0.001(2) 0.015(2) 0.025(2)
O36 0.036(2) 0.057(3) 0.044(2) 0.004(2) 0.015(2) 0.023(2)
O37 0.052(3) 0.049(3) 0.062(3) -0.001(2) 0.011(3) 0.018(2)
O38 0.055(3) 0.068(3) 0.037(2) -0.003(2) 0.008(2) 0.024(3)
O39 0.042(3) 0.054(3) 0.034(2) -0.004(2) 0.004(2) 0.010(2)
O40 0.074(4) 0.135(6) 0.062(4) 0.032(4) 0.026(3) 0.058(4)
O41 0.061(3) 0.064(3) 0.042(3) -0.003(2) 0.022(2) 0.026(3)
O42 0.042(3) 0.067(3) 0.043(3) 0.000(2) 0.015(2) 0.021(2)
O43 0.084(5) 0.082(4) 0.076(4) -0.001(3) 0.008(3) 0.049(4)
O44 0.036(2) 0.046(2) 0.048(3) -0.001(2) 0.009(2) 0.026(2)
O45 0.043(3) 0.051(3) 0.051(3) -0.007(2) 0.012(2) 0.024(2)
O46 0.061(4) 0.117(5) 0.086(4) 0.018(4) 0.019(3) 0.059(4)
O47 0.055(3) 0.044(3) 0.052(3) 0.012(2) 0.020(2) 0.021(2)
O48 0.064(4) 0.051(3) 0.057(3) 0.010(2) 0.028(3) 0.022(3)
O49 0.151(7) 0.156(7) 0.150(7) 0.005(6) 0.032(6) 0.080(6)
O50 0.042(3) 0.057(3) 0.037(2) 0.007(2) 0.011(2) 0.024(2)
O51 0.044(3) 0.063(3) 0.039(2) 0.003(2) 0.009(2) 0.024(2)
O52 0.046(3) 0.057(3) 0.040(2) -0.006(2) 0.005(2) 0.025(2)
O53 0.044(3) 0.066(3) 0.039(2) -0.005(2) 0.004(2) 0.030(2)
O54 0.029(2) 0.048(2) 0.040(2) -0.0013(19) 0.0073(19) 0.0139(19)
O55 0.037(3) 0.059(3) 0.044(3) -0.003(2) 0.002(2) 0.018(2)
O56 0.039(3) 0.055(3) 0.043(3) -0.002(2) 0.010(2) 0.011(2)
O57 0.040(3) 0.061(3) 0.050(3) -0.005(2) 0.015(2) 0.008(2)
O58 0.037(3) 0.047(3) 0.043(2) -0.004(2) 0.005(2) 0.013(2)
O59 0.045(3) 0.052(3) 0.040(2) -0.004(2) 0.011(2) 0.006(2)
O60 0.070(4) 0.049(3) 0.052(3) 0.002(2) 0.024(3) 0.027(3)
O61 0.067(4) 0.052(3) 0.060(3) 0.004(2) 0.025(3) 0.026(3)
O62 0.042(3) 0.041(2) 0.047(2) 0.0035(19) 0.019(2) 0.019(2)
O63 0.035(2) 0.048(3) 0.044(2) 0.006(2) 0.0148(19) 0.023(2)
O64 0.079(4) 0.094(4) 0.054(3) 0.016(3) 0.034(3) 0.058(3)
O65 0.047(3) 0.086(4) 0.050(3) 0.008(3) 0.021(2) 0.033(3)
O66 0.046(3) 0.074(3) 0.042(3) -0.002(2) -0.002(2) 0.026(3)
O67 0.048(3) 0.072(3) 0.040(3) -0.002(2) -0.002(2) 0.025(3)
O68 0.048(3) 0.055(3) 0.044(3) 0.007(2) 0.015(2) 0.019(2)
O69 0.041(3) 0.049(3) 0.049(3) 0.010(2) 0.008(2) 0.023(2)
O70 0.035(3) 0.085(4) 0.060(3) 0.012(3) 0.009(2) 0.028(3)
O71 0.035(3) 0.083(4) 0.054(3) -0.008(3) 0.007(2) 0.021(3)
N1 0.029(3) 0.047(3) 0.041(3) 0.002(2) 0.008(2) 0.018(2)
N2 0.053(4) 0.048(3) 0.042(3) 0.002(3) 0.012(3) 0.011(3)
N3 0.045(3) 0.058(3) 0.044(3) -0.008(3) -0.005(3) 0.029(3)
N4 0.063(4) 0.062(4) 0.061(4) 0.008(3) 0.023(3) 0.037(3)
N5 0.059(4) 0.069(4) 0.047(3) 0.009(3) 0.012(3) 0.037(3)
N6 0.050(4) 0.067(4) 0.041(3) 0.010(3) 0.013(3) 0.040(3)
N7 0.052(4) 0.066(4) 0.047(3) -0.007(3) 0.003(3) 0.025(3)
N8 0.043(3) 0.061(4) 0.055(4) 0.011(3) 0.022(3) 0.026(3)
C1 0.033(4) 0.069(4) 0.048(4) 0.014(3) 0.011(3) 0.032(3)
C2 0.034(4) 0.070(5) 0.058(4) 0.020(4) 0.016(3) 0.023(3)
C3 0.039(4) 0.105(7) 0.074(6) 0.039(5) 0.013(4) 0.027(5)
C4 0.028(4) 0.111(7) 0.100(7) 0.048(6) 0.018(4) 0.035(4)
C5 0.055(5) 0.131(8) 0.079(6) 0.054(6) 0.027(5) 0.059(6)
C6 0.039(4) 0.093(6) 0.072(5) 0.034(5) 0.025(4) 0.042(4)
C7 0.032(3) 0.059(4) 0.044(4) 0.007(3) 0.013(3) 0.019(3)
C8 0.067(6) 0.131(7) 0.117(7) 0.049(6) 0.014(5) 0.052(5)
C9 0.057(5) 0.076(5) 0.077(6) 0.032(5) 0.027(4) 0.037(4)
O22 0.058(6) 0.053(5) 0.058(5) 0.038(4) 0.042(5) 0.050(5)
C9' 0.057(5) 0.076(5) 0.077(6) 0.032(5) 0.027(4) 0.037(4)
O22' 0.010(3) 0.032(4) 0.016(3) 0.016(3) 0.009(2) 0.014(3)
C10 0.034(3) 0.045(4) 0.044(3) 0.009(3) 0.013(3) 0.013(3)
C11 0.030(3) 0.056(4) 0.052(4) 0.019(3) 0.010(3) 0.022(3)
C12 0.037(4) 0.066(5) 0.036(3) -0.002(3) 0.004(3) 0.004(3)
C13 0.042(4) 0.059(5) 0.048(4) 0.005(3) 0.003(3) 0.005(3)
C14 0.043(5) 0.078(6) 0.076(6) 0.011(5) 0.004(4) 0.010(4)
C15 0.051(6) 0.097(7) 0.100(8) 0.023(6) -0.007(5) 0.013(5)
C16 0.052(5) 0.073(5) 0.077(6) 0.012(5) 0.001(4) 0.017(4)
C17 0.043(4) 0.056(4) 0.045(4) 0.008(3) 0.001(3) 0.009(3)
C18 0.045(5) 0.054(4) 0.053(4) 0.000(3) 0.009(4) 0.003(3)
C19 0.040(6) 0.143(11) 0.220(17) 0.054(11) -0.015(8) 0.017(7)
C20 0.048(5) 0.062(5) 0.096(7) -0.003(5) 0.018(5) 0.018(4)
O25 0.028(4) 0.051(5) 0.041(5) 0.010(4) 0.005(4) 0.018(4)
C20' 0.048(5) 0.062(5) 0.096(7) -0.003(5) 0.018(5) 0.018(4)
O25' 0.005(3) 0.029(3) 0.004(3) -0.004(2) -0.001(2) 0.008(2)
C21 0.049(4) 0.042(4) 0.061(5) -0.010(3) 0.019(4) 0.004(3)
C22 0.050(5) 0.045(4) 0.071(5) 0.002(4) 0.018(4) 0.012(3)
C23 0.046(4) 0.043(4) 0.045(4) -0.002(3) 0.017(3) 0.011(3)
C24 0.043(4) 0.044(4) 0.040(3) 0.002(3) 0.010(3) 0.008(3)
C25 0.045(4) 0.056(4) 0.045(4) -0.001(3) 0.008(3) 0.006(3)
C26 0.051(5) 0.065(5) 0.052(4) -0.009(4) 0.021(4) 0.005(4)
C27 0.043(4) 0.056(4) 0.060(5) -0.001(3) 0.029(4) 0.008(3)
C28 0.045(4) 0.033(3) 0.054(4) 0.002(3) 0.021(3) 0.005(3)
C29 0.040(4) 0.057(4) 0.042(4) 0.006(3) -0.001(3) 0.015(3)
C30 0.074(6) 0.105(7) 0.053(5) -0.009(5) 0.022(5) 0.014(5)
C31 0.054(5) 0.037(3) 0.066(5) -0.006(3) 0.022(4) 0.016(3)
C32 0.047(4) 0.068(5) 0.039(4) 0.002(3) -0.004(3) 0.031(4)
C33 0.042(4) 0.068(4) 0.042(4) 0.000(3) -0.002(3) 0.032(4)
C34 0.061(5) 0.034(3) 0.059(4) -0.001(3) 0.031(4) 0.004(3)
C35 0.056(5) 0.047(4) 0.073(5) -0.010(4) 0.034(4) 0.009(4)
C36 0.067(6) 0.064(5) 0.102(8) -0.013(5) 0.050(6) 0.017(4)
C37 0.079(7) 0.077(6) 0.077(7) -0.034(5) 0.036(6) 0.007(5)
C38 0.062(6) 0.062(5) 0.074(6) -0.014(4) 0.039(5) 0.002(4)
C39 0.062(5) 0.044(4) 0.045(4) -0.008(3) 0.026(4) -0.008(4)
C40 0.062(5) 0.050(4) 0.077(6) 0.010(4) 0.035(5) 0.028(4)
C41 0.115(8) 0.140(8) 0.114(7) -0.030(6) 0.047(6) 0.048(6)
C42 0.066(6) 0.050(4) 0.054(5) 0.007(4) 0.016(4) 0.006(4)
C43 0.076(6) 0.081(6) 0.077(6) 0.017(5) 0.025(5) 0.055(5)
C44 0.075(6) 0.076(5) 0.062(5) 0.020(4) 0.029(4) 0.051(5)
C45 0.055(5) 0.048(4) 0.055(4) 0.013(3) 0.024(4) 0.025(3)
C46 0.074(6) 0.069(5) 0.068(5) 0.031(4) 0.024(5) 0.032(5)
C47 0.088(8) 0.090(7) 0.095(7) 0.046(6) 0.025(6) 0.032(6)
C48 0.090(8) 0.101(8) 0.101(8) 0.062(7) 0.038(6) 0.036(7)
C49 0.071(6) 0.074(6) 0.092(7) 0.031(5) 0.026(5) 0.022(5)
C50 0.060(5) 0.054(4) 0.058(4) 0.018(4) 0.027(4) 0.021(4)
C51 0.065(6) 0.075(5) 0.070(5) 0.025(5) 0.015(4) 0.043(5)
C52 0.121(8) 0.122(7) 0.124(7) 0.070(6) 0.029(6) 0.028(6)
C53 0.062(5) 0.054(4) 0.061(5) 0.002(4) 0.022(4) 0.019(4)
C54 0.047(4) 0.071(5) 0.063(5) 0.022(4) 0.006(4) 0.029(4)
C55 0.048(4) 0.089(6) 0.045(4) 0.017(4) 0.004(3) 0.038(4)
C56 0.059(5) 0.048(4) 0.035(3) -0.004(3) 0.006(3) 0.030(3)
C57 0.072(6) 0.070(5) 0.053(4) -0.007(4) 0.008(4) 0.045(5)
C58 0.097(8) 0.056(5) 0.108(8) 0.006(5) 0.008(6) 0.052(5)
C59 0.087(8) 0.062(6) 0.129(9) -0.008(6) -0.015(7) 0.048(6)
C60 0.070(6) 0.047(4) 0.100(7) -0.005(4) 0.005(5) 0.023(4)
C61 0.060(5) 0.048(4) 0.051(4) -0.002(3) 0.009(4) 0.023(4)
C62 0.074(6) 0.081(6) 0.054(4) 0.006(4) 0.016(4) 0.057(5)
C63 0.140(9) 0.098(7) 0.166(9) 0.004(6) -0.004(7) 0.067(6)
C64 0.052(4) 0.042(4) 0.051(4) 0.002(3) 0.005(3) 0.012(3)
C65 0.046(4) 0.079(5) 0.051(4) 0.009(4) 0.008(3) 0.037(4)
C66 0.042(4) 0.092(6) 0.053(4) 0.004(4) 0.016(3) 0.043(4)
C67 0.039(4) 0.075(5) 0.042(4) -0.003(3) 0.001(3) 0.030(4)
C68 0.047(4) 0.072(5) 0.045(4) -0.011(3) -0.001(3) 0.031(4)
C69 0.050(5) 0.090(6) 0.061(5) -0.014(4) 0.002(4) 0.037(4)
C70 0.053(5) 0.098(7) 0.053(5) -0.021(4) -0.005(4) 0.041(5)
C71 0.050(5) 0.126(8) 0.048(4) -0.003(5) 0.008(4) 0.057(5)
C72 0.057(5) 0.089(6) 0.040(4) -0.003(4) 0.005(4) 0.042(5)
C73 0.062(5) 0.075(5) 0.046(4) -0.013(4) -0.001(4) 0.036(4)
C74 0.058(6) 0.151(9) 0.061(5) -0.025(6) 0.014(4) 0.055(6)
C75 0.067(6) 0.119(8) 0.055(5) 0.018(5) 0.020(4) 0.059(6)
C76 0.074(6) 0.055(4) 0.049(4) -0.002(4) 0.010(4) 0.018(4)
C77 0.057(5) 0.056(4) 0.041(4) -0.007(3) -0.001(3) 0.017(4)
C78 0.066(5) 0.081(5) 0.038(4) 0.005(4) 0.015(4) 0.048(4)
C79 0.057(5) 0.074(5) 0.042(4) 0.008(4) 0.020(3) 0.038(4)
C80 0.062(5) 0.094(6) 0.049(4) 0.018(4) 0.020(4) 0.048(5)
C81 0.079(6) 0.106(7) 0.042(4) 0.003(4) 0.020(4) 0.067(6)
C82 0.082(6) 0.093(6) 0.048(4) 0.011(4) 0.021(4) 0.062(5)
C83 0.070(5) 0.077(5) 0.037(4) 0.008(4) 0.014(4) 0.041(4)
C84 0.051(4) 0.082(5) 0.043(4) 0.016(4) 0.021(3) 0.037(4)
C85 0.071(6) 0.086(6) 0.055(5) -0.006(4) 0.006(4) 0.045(5)
C86 0.121(9) 0.120(8) 0.058(5) 0.009(5) 0.046(6) 0.068(7)
C87 0.057(5) 0.063(5) 0.061(5) 0.019(4) 0.032(4) 0.027(4)
C88 0.040(4) 0.067(5) 0.054(4) 0.010(4) 0.028(3) 0.011(3)
C89 0.048(4) 0.052(4) 0.040(3) 0.004(3) 0.015(3) 0.028(3)
C90 0.059(5) 0.046(4) 0.048(4) 0.006(3) 0.019(3) 0.029(3)
C91 0.085(7) 0.046(4) 0.070(5) 0.013(4) 0.022(5) 0.025(4)
C92 0.105(8) 0.069(6) 0.086(6) 0.020(5) 0.030(6) 0.060(6)
C93 0.090(7) 0.077(6) 0.065(5) 0.025(5) 0.027(5) 0.058(6)
C94 0.069(5) 0.066(5) 0.050(4) 0.011(4) 0.017(4) 0.048(4)
C95 0.058(5) 0.046(4) 0.048(4) 0.002(3) 0.020(4) 0.012(3)
C96 0.142(11) 0.069(6) 0.140(10) 0.026(7) 0.054(9) 0.064(7)
C97 0.057(5) 0.079(5) 0.049(4) 0.009(4) 0.006(4) 0.048(4)
C98 0.062(5) 0.040(4) 0.054(4) 0.003(3) 0.012(4) 0.019(3)
C99 0.082(6) 0.054(5) 0.068(5) 0.021(4) 0.028(5) 0.032(4)
C100 0.093(8) 0.067(6) 0.082(6) 0.025(5) 0.027(6) 0.035(5)
C101 0.113(9) 0.066(6) 0.086(7) 0.040(5) 0.021(6) 0.036(6)
C102 0.094(8) 0.098(7) 0.097(7) 0.046(6) 0.019(6) 0.056(7)
C103 0.089(7) 0.055(5) 0.062(5) 0.019(4) 0.012(5) 0.036(5)
C104 0.068(6) 0.045(4) 0.072(5) 0.010(4) 0.027(5) 0.017(4)
C105 0.146(12) 0.087(8) 0.136(11) 0.064(8) 0.044(9) 0.033(8)
C106 0.153(8) 0.059(5) 0.101(6) 0.040(5) 0.072(6) 0.029(5)
C107 0.044(4) 0.049(4) 0.040(4) -0.002(3) 0.014(3) 0.014(3)
C108 0.056(5) 0.092(6) 0.050(4) 0.021(4) 0.015(4) 0.031(5)
C109 0.055(5) 0.061(4) 0.035(3) 0.003(3) 0.017(3) 0.030(4)
C110 0.080(6) 0.069(5) 0.068(5) -0.022(4) -0.009(5) 0.047(5)
C111 0.030(3) 0.049(4) 0.041(4) -0.005(3) 0.007(3) 0.012(3)
C112 0.045(4) 0.055(4) 0.062(5) 0.000(4) 0.010(4) 0.003(3)
C113 0.034(4) 0.054(4) 0.043(4) -0.004(3) 0.011(3) 0.003(3)
C114 0.061(5) 0.058(5) 0.080(6) 0.004(4) 0.031(5) 0.007(4)
C115 0.036(4) 0.050(4) 0.047(4) -0.007(3) 0.006(3) 0.013(3)
C116 0.071(6) 0.043(4) 0.053(4) -0.002(3) -0.012(4) 0.009(4)
C117 0.067(5) 0.046(4) 0.059(5) 0.004(4) 0.010(4) 0.029(4)
C118 0.147(10) 0.058(5) 0.078(6) 0.019(5) 0.052(7) 0.053(6)
C119 0.032(3) 0.044(4) 0.037(3) 0.007(3) 0.009(3) 0.018(3)
C120 0.053(5) 0.064(5) 0.075(5) 0.010(4) 0.025(4) 0.032(4)
C121 0.059(5) 0.070(5) 0.065(5) 0.020(4) 0.031(4) 0.038(4)
C122 0.053(6) 0.144(9) 0.113(8) 0.025(7) 0.038(6) 0.059(6)
C123 0.042(4) 0.053(4) 0.049(4) 0.007(3) 0.004(3) 0.012(3)
C124 0.056(5) 0.102(7) 0.053(5) -0.003(5) -0.016(4) 0.029(5)
C125 0.036(4) 0.067(5) 0.049(4) 0.017(4) 0.006(3) 0.028(3)
C126 0.074(6) 0.067(5) 0.065(5) 0.019(4) 0.024(5) 0.021(5)
C127 0.048(5) 0.114(8) 0.070(6) 0.014(5) 0.009(4) 0.036(5)
C128 0.205(12) 0.210(11) 0.177(11) 0.046(9) 0.030(8) 0.089(8)

loop_
_atom_type_symbol
_atom_type_description
_atom_type_scat_dispersion_real
_atom_type_scat_dispersion_imag
_atom_type_scat_source
C C 0.0033 0.0016 'International Tables Vol C Tables 4.2.6.8 and 6.1.1.4'
H H 0.0000 0.0000 'International Tables Vol C Tables 4.2.6.8 and 6.1.1.4'
N N 0.0061 0.0033 'International Tables Vol C Tables 4.2.6.8 and 6.1.1.4'
O O 0.0106 0.0060 'International Tables Vol C Tables 4.2.6.8 and 6.1.1.4'
Mn Mn 0.3368 0.7283 'International Tables Vol C Tables 4.2.6.8 and 6.1.1.4'
Dy Dy -0.1892 4.4098 'International Tables Vol C Tables 4.2.6.8 and 6.1.1.4'

loop_
_geom_angle_atom_site_label_1
_geom_angle_atom_site_label_2
_geom_angle_atom_site_label_3
_geom_angle
O44 Dy1 O69 84.77(16)
O44 Dy1 O21 143.96(14)
O69 Dy1 O21 75.34(15)
O44 Dy1 O4 79.14(14)
O69 Dy1 O4 146.51(15)
O21 Dy1 O4 101.35(14)
O44 Dy1 O45 72.24(16)
O69 Dy1 O45 73.37(16)
O21 Dy1 O45 73.38(15)
O4 Dy1 O45 73.81(15)
O44 Dy1 O10 136.67(15)
O69 Dy1 O10 92.02(14)
O21 Dy1 O10 74.71(14)
O4 Dy1 O10 119.69(13)
O45 Dy1 O10 147.34(15)
O44 Dy1 O5 84.92(14)
O69 Dy1 O5 139.70(15)
O21 Dy1 O5 129.18(14)
O4 Dy1 O5 67.98(13)
O45 Dy1 O5 138.45(14)
O10 Dy1 O5 70.04(13)
O44 Dy1 O27 74.95(15)
O69 Dy1 O27 73.10(15)
O21 Dy1 O27 125.09(15)
O4 Dy1 O27 128.98(14)
O45 Dy1 O27 134.53(16)
O10 Dy1 O27 62.91(14)
O5 Dy1 O27 66.60(14)
O44 Dy1 O2 138.81(13)
O69 Dy1 O2 135.85(14)
O21 Dy1 O2 63.82(13)
O4 Dy1 O2 62.53(13)
O45 Dy1 O2 108.13(14)
O10 Dy1 O2 62.51(12)
O5 Dy1 O2 67.80(13)
O27 Dy1 O2 117.30(13)
O44 Dy1 Mn7 107.35(11)
O69 Dy1 Mn7 70.46(12)
O21 Dy1 Mn7 94.05(10)
O4 Dy1 Mn7 142.52(10)
O45 Dy1 Mn7 143.66(11)
O10 Dy1 Mn7 33.56(9)
O5 Dy1 Mn7 75.76(9)
O27 Dy1 Mn7 32.98(10)
O2 Dy1 Mn7 95.54(8)
O44 Dy1 Mn5 156.17(11)
O69 Dy1 Mn5 105.07(12)
O21 Dy1 Mn5 30.82(10)
O4 Dy1 Mn5 81.10(10)
O45 Dy1 Mn5 89.56(12)
O10 Dy1 Mn5 65.73(10)
O5 Dy1 Mn5 99.87(10)
O27 Dy1 Mn5 128.45(10)
O2 Dy1 Mn5 33.02(8)
Mn7 Dy1 Mn5 96.44(2)
O44 Dy1 Mn2 110.03(11)
O69 Dy1 Mn2 150.71(12)
O21 Dy1 Mn2 78.41(10)
O4 Dy1 Mn2 31.09(10)
O45 Dy1 Mn2 86.92(12)
O10 Dy1 Mn2 93.41(9)
O5 Dy1 Mn2 68.59(10)
O27 Dy1 Mn2 134.22(11)
O2 Dy1 Mn2 32.08(8)
Mn7 Dy1 Mn2 124.62(2)
Mn5 Dy1 Mn2 52.23(2)
O7 Dy2 O5 127.35(14)
O7 Dy2 O3 74.80(15)
O5 Dy2 O3 84.05(14)
O7 Dy2 O2 83.87(14)
O5 Dy2 O2 74.88(14)
O3 Dy2 O2 131.15(13)
O7 Dy2 O10 139.88(14)
O5 Dy2 O10 72.41(13)
O3 Dy2 O10 145.30(15)
O2 Dy2 O10 67.11(13)
O7 Dy2 O11 71.07(14)
O5 Dy2 O11 140.83(15)
O3 Dy2 O11 66.89(14)
O2 Dy2 O11 144.19(15)
O10 Dy2 O11 118.01(14)
O7 Dy2 O58 145.05(14)
O5 Dy2 O58 76.55(14)
O3 Dy2 O58 84.40(14)
O2 Dy2 O58 130.26(14)
O10 Dy2 O58 65.82(14)
O11 Dy2 O58 75.04(15)
O7 Dy2 O62 75.31(14)
O5 Dy2 O62 145.61(13)
O3 Dy2 O62 129.81(14)
O2 Dy2 O62 83.78(13)
O10 Dy2 O62 74.56(14)
O11 Dy2 O62 65.68(14)
O58 Dy2 O62 98.41(15)
O7 Dy2 O1 63.75(13)
O5 Dy2 O1 63.61(13)
O3 Dy2 O1 65.66(12)
O2 Dy2 O1 65.49(12)
O10 Dy2 O1 121.37(12)
O11 Dy2 O1 120.61(13)
O58 Dy2 O1 131.41(14)
O62 Dy2 O1 130.17(14)
O7 Dy2 Mn4 30.25(10)
O5 Dy2 Mn4 97.26(10)
O3 Dy2 Mn4 70.21(10)
O2 Dy2 Mn4 69.48(9)
O10 Dy2 Mn4 136.58(10)
O11 Dy2 Mn4 96.85(10)
O58 Dy2 Mn4 154.44(10)
O62 Dy2 Mn4 100.12(10)
O1 Dy2 Mn4 33.82(9)
O7 Dy2 Mn1 96.90(10)
O5 Dy2 Mn1 30.57(9)
O3 Dy2 Mn1 69.96(10)
O2 Dy2 Mn1 69.71(9)
O10 Dy2 Mn1 98.12(10)
O11 Dy2 Mn1 136.84(10)
O58 Dy2 Mn1 102.00(11)
O62 Dy2 Mn1 153.12(10)
O1 Dy2 Mn1 33.28(9)
Mn4 Dy2 Mn1 67.10(2)
O7 Dy2 Dy1 128.46(10)
O5 Dy2 Dy1 40.91(9)
O3 Dy2 Dy1 124.71(10)
O2 Dy2 Dy1 46.22(10)
O10 Dy2 Dy1 40.64(10)
O11 Dy2 Dy1 157.51(10)
O58 Dy2 Dy1 86.48(10)
O62 Dy2 Dy1 105.46(9)
O1 Dy2 Dy1 81.25(8)
Mn4 Dy2 Dy1 105.217(17)
Mn1 Dy2 Dy1 59.009(16)
O47 Dy3 O61 83.99(18)
O47 Dy3 O24 143.14(16)
O61 Dy3 O24 75.69(19)
O47 Dy3 O8 79.67(16)
O61 Dy3 O8 147.77(15)
O24 Dy3 O8 101.71(16)
O47 Dy3 O48 72.52(18)
O61 Dy3 O48 74.66(17)
O24 Dy3 O48 72.59(18)
O8 Dy3 O48 74.00(15)
O47 Dy3 O11 137.06(16)
O61 Dy3 O11 91.18(16)
O24 Dy3 O11 74.60(16)
O8 Dy3 O11 119.51(14)
O48 Dy3 O11 146.55(17)
O47 Dy3 O7 87.09(15)
O61 Dy3 O7 139.17(16)
O24 Dy3 O7 127.97(15)
O8 Dy3 O7 67.64(14)
O48 Dy3 O7 139.17(15)
O11 Dy3 O7 69.22(14)
O47 Dy3 O30 74.26(16)
O61 Dy3 O30 73.53(17)
O24 Dy3 O30 126.50(16)
O8 Dy3 O30 126.97(15)
O48 Dy3 O30 135.73(17)
O11 Dy3 O30 63.54(16)
O7 Dy3 O30 65.70(14)
O47 Dy3 O3 140.19(14)
O61 Dy3 O3 135.22(17)
O24 Dy3 O3 63.09(14)
O8 Dy3 O3 62.79(13)
O48 Dy3 O3 106.81(16)
O11 Dy3 O3 62.56(13)
O7 Dy3 O3 67.43(14)
O30 Dy3 O3 117.44(13)
O47 Dy3 Mn8 106.79(12)
O61 Dy3 Mn8 70.17(12)
O24 Dy3 Mn8 94.91(11)
O8 Dy3 Mn8 141.34(10)
O48 Dy3 Mn8 144.64(12)
O11 Dy3 Mn8 33.75(11)
O7 Dy3 Mn8 74.57(9)
O30 Dy3 Mn8 33.34(11)
O3 Dy3 Mn8 95.67(8)
O47 Dy3 Mn6 156.09(12)
O61 Dy3 Mn6 105.05(15)
O24 Dy3 Mn6 30.53(12)
O8 Dy3 Mn6 81.38(11)
O48 Dy3 Mn6 88.33(14)
O11 Dy3 Mn6 65.88(11)
O7 Dy3 Mn6 99.04(11)
O30 Dy3 Mn6 129.33(11)
O3 Dy3 Mn6 32.59(9)
Mn8 Dy3 Mn6 97.11(3)
O47 Dy3 Mn3 110.73(12)
O61 Dy3 Mn3 150.99(14)
O24 Dy3 Mn3 78.11(12)
O8 Dy3 Mn3 31.13(11)
O48 Dy3 Mn3 85.84(12)
O11 Dy3 Mn3 93.70(11)
O7 Dy3 Mn3 68.49(10)
O30 Dy3 Mn3 133.59(11)
O3 Dy3 Mn3 32.40(8)
Mn8 Dy3 Mn3 124.72(3)
Mn6 Dy3 Mn3 52.19(2)
O67 Dy4 O33 79.63(17)
O67 Dy4 O55 93.13(17)
O33 Dy4 O55 147.38(17)
O67 Dy4 O13 142.93(17)
O33 Dy4 O13 123.70(15)
O55 Dy4 O13 80.38(15)
O67 Dy4 O16 86.01(17)
O33 Dy4 O16 78.02(16)
O55 Dy4 O16 133.60(16)
O13 Dy4 O16 73.36(14)
O67 Dy4 O70 74.69(18)
O33 Dy4 O70 75.19(17)
O55 Dy4 O70 72.22(17)
O13 Dy4 O70 135.06(16)
O16 Dy4 O70 149.29(16)
O67 Dy4 O6 149.67(17)
O33 Dy4 O6 89.26(15)
O55 Dy4 O6 81.14(14)
O13 Dy4 O6 65.75(14)
O16 Dy4 O6 119.38(14)
O70 Dy4 O6 75.20(16)
O67 Dy4 O39 73.94(17)
O33 Dy4 O39 134.54(15)
O55 Dy4 O39 71.21(15)
O13 Dy4 O39 69.40(14)
O16 Dy4 O39 64.02(15)
O70 Dy4 O39 129.60(17)
O6 Dy4 O39 130.28(14)
O67 Dy4 Mn2 160.89(13)
O33 Dy4 Mn2 117.80(11)
O55 Dy4 Mn2 68.01(11)
O13 Dy4 Mn2 34.51(10)
O16 Dy4 Mn2 104.53(11)
O70 Dy4 Mn2 101.09(12)
O6 Dy4 Mn2 34.41(10)
O39 Dy4 Mn2 96.10(10)
O67 Dy4 Mn11 68.07(14)
O33 Dy4 Mn11 102.80(12)
O55 Dy4 Mn11 103.78(12)
O13 Dy4 Mn11 78.05(10)
O16 Dy4 Mn11 34.10(11)
O70 Dy4 Mn11 142.34(13)
O6 Dy4 Mn11 142.25(10)
O39 Dy4 Mn11 32.77(10)
Mn2 Dy4 Mn11 112.17(3)
O67 Dy4 Mn9 103.82(13)
O33 Dy4 Mn9 28.28(11)
O55 Dy4 Mn9 155.88(12)
O13 Dy4 Mn9 95.42(10)
O16 Dy4 Mn9 65.71(11)
O70 Dy4 Mn9 95.59(13)
O6 Dy4 Mn9 75.56(9)
O39 Dy4 Mn9 129.71(10)
Mn2 Dy4 Mn9 95.09(2)
Mn11 Dy4 Mn9 98.47(3)
O67 Dy4 Dy5 125.87(13)
O33 Dy4 Dy5 88.54(11)
O55 Dy4 Dy5 120.29(12)
O13 Dy4 Dy5 40.62(9)
O16 Dy4 Dy5 39.90(10)
O70 Dy4 Dy5 151.49(13)
O6 Dy4 Dy5 81.45(10)
O39 Dy4 Dy5 78.32(11)
Mn2 Dy4 Dy5 65.736(17)
Mn11 Dy4 Dy5 63.55(2)
Mn9 Dy4 Dy5 62.429(18)
O12 Dy5 O14 118.71(14)
O12 Dy5 O52 85.85(15)
O14 Dy5 O52 136.15(16)
O12 Dy5 O16 142.05(15)
O14 Dy5 O16 71.26(15)
O52 Dy5 O16 68.14(16)
O12 Dy5 O17 72.27(14)
O14 Dy5 O17 142.90(15)
O52 Dy5 O17 76.46(16)
O16 Dy5 O17 123.80(14)
O12 Dy5 O50 136.19(15)
O14 Dy5 O50 86.96(15)
O52 Dy5 O50 99.50(15)
O16 Dy5 O50 77.27(15)
O17 Dy5 O50 67.03(15)
O12 Dy5 O15 74.31(15)
O14 Dy5 O15 78.58(15)
O52 Dy5 O15 145.25(16)
O16 Dy5 O15 141.28(15)
O17 Dy5 O15 70.49(14)
O50 Dy5 O15 77.44(14)
O12 Dy5 O13 77.26(15)
O14 Dy5 O13 73.65(14)
O52 Dy5 O13 77.99(14)
O16 Dy5 O13 70.80(14)
O17 Dy5 O13 141.22(15)
O50 Dy5 O13 146.52(15)
O15 Dy5 O13 123.14(13)
O12 Dy5 Mn1 26.43(10)
O14 Dy5 Mn1 92.28(10)
O52 Dy5 Mn1 106.11(11)
O16 Dy5 Mn1 136.82(10)
O17 Dy5 Mn1 93.65(10)
O50 Dy5 Mn1 143.23(11)
O15 Dy5 Mn1 66.43(10)
O13 Dy5 Mn1 66.26(10)
O12 Dy5 Mn4 92.72(10)
O14 Dy5 Mn4 26.05(10)
O52 Dy5 Mn4 143.67(11)
O16 Dy5 Mn4 92.79(10)
O17 Dy5 Mn4 137.35(10)
O50 Dy5 Mn4 106.22(11)
O15 Dy5 Mn4 67.01(10)
O13 Dy5 Mn4 66.36(10)
Mn1 Dy5 Mn4 66.33(2)
O12 Dy5 Dy4 115.71(10)
O14 Dy5 Dy4 51.25(11)
O52 Dy5 Dy4 86.03(12)
O16 Dy5 Dy4 38.86(10)
O17 Dy5 Dy4 160.38(10)
O50 Dy5 Dy4 108.05(11)
O15 Dy5 Dy4 128.17(10)
O13 Dy5 Dy4 38.76(10)
Mn1 Dy5 Dy4 99.737(16)
Mn4 Dy5 Dy4 61.977(17)
O12 Dy5 Dy6 52.38(11)
O14 Dy5 Dy6 116.56(11)
O52 Dy5 Dy6 107.22(12)
O16 Dy5 Dy6 160.41(10)
O17 Dy5 Dy6 39.01(10)
O50 Dy5 Dy6 85.04(11)
O15 Dy5 Dy6 38.31(11)
O13 Dy5 Dy6 127.92(10)
Mn1 Dy5 Dy6 62.559(16)
Mn4 Dy5 Dy6 100.256(18)
Dy4 Dy5 Dy6 159.929(10)
O65 Dy6 O36 79.50(17)
O65 Dy6 O57 92.35(18)
O36 Dy6 O57 147.24(18)
O65 Dy6 O15 143.62(16)
O36 Dy6 O15 122.56(15)
O57 Dy6 O15 82.07(17)
O65 Dy6 O71 74.14(18)
O36 Dy6 O71 74.44(18)
O57 Dy6 O71 72.82(19)
O15 Dy6 O71 136.05(16)
O65 Dy6 O17 86.68(17)
O36 Dy6 O17 77.10(16)
O57 Dy6 O17 134.53(16)
O15 Dy6 O17 72.80(15)
O71 Dy6 O17 148.02(18)
O65 Dy6 O9 149.54(16)
O36 Dy6 O9 89.44(14)
O57 Dy6 O9 81.71(15)
O15 Dy6 O9 65.39(14)
O71 Dy6 O9 75.57(16)
O17 Dy6 O9 118.60(14)
O65 Dy6 O42 74.39(17)
O36 Dy6 O42 134.09(16)
O57 Dy6 O42 71.55(16)
O15 Dy6 O42 69.73(15)
O71 Dy6 O42 130.66(17)
O17 Dy6 O42 64.45(15)
O9 Dy6 O42 130.13(15)
O65 Dy6 Mn3 160.99(14)
O36 Dy6 Mn3 117.84(10)
O57 Dy6 Mn3 68.87(12)
O15 Dy6 Mn3 34.47(10)
O71 Dy6 Mn3 101.87(13)
O17 Dy6 Mn3 104.12(11)
O9 Dy6 Mn3 34.41(11)
O42 Dy6 Mn3 95.92(12)
O65 Dy6 Mn12 69.32(13)
O36 Dy6 Mn12 102.25(11)
O57 Dy6 Mn12 104.36(12)
O15 Dy6 Mn12 77.29(10)
O71 Dy6 Mn12 143.24(12)
O17 Dy6 Mn12 33.98(10)
O9 Dy6 Mn12 141.10(10)
O42 Dy6 Mn12 32.98(11)
Mn3 Dy6 Mn12 111.30(3)
O65 Dy6 Dy5 126.55(13)
O36 Dy6 Dy5 87.63(11)
O57 Dy6 Dy5 121.46(13)
O15 Dy6 Dy5 40.04(10)
O71 Dy6 Dy5 150.12(12)
O17 Dy6 Dy5 39.90(11)
O9 Dy6 Dy5 80.65(10)
O42 Dy6 Dy5 78.85(11)
Mn3 Dy6 Dy5 65.370(18)
Mn12 Dy6 Dy5 63.22(2)
O12 Mn1 O18 86.06(18)
O12 Mn1 O5 175.56(18)
O18 Mn1 O5 91.35(18)
O12 Mn1 O1 94.87(18)
O18 Mn1 O1 178.65(18)
O5 Mn1 O1 87.66(17)
O12 Mn1 O9 85.81(17)
O18 Mn1 O9 92.11(18)
O5 Mn1 O9 97.89(16)
O1 Mn1 O9 88.94(17)
O12 Mn1 O4 96.40(17)
O18 Mn1 O4 90.59(17)
O5 Mn1 O4 80.01(15)
O1 Mn1 O4 88.33(16)
O9 Mn1 O4 176.62(16)
O12 Mn1 Mn10 38.73(13)
O18 Mn1 Mn10 48.06(12)
O5 Mn1 Mn10 138.00(13)
O1 Mn1 Mn10 132.71(12)
O9 Mn1 Mn10 94.42(12)
O4 Mn1 Mn10 88.90(11)
O12 Mn1 Mn2 92.99(14)
O18 Mn1 Mn2 129.55(13)
O5 Mn1 Mn2 85.88(12)
O1 Mn1 Mn2 49.47(12)
O9 Mn1 Mn2 138.21(12)
O4 Mn1 Mn2 39.31(10)
Mn10 Mn1 Mn2 110.37(4)
O12 Mn1 Mn3 89.73(13)
O18 Mn1 Mn3 132.00(13)
O5 Mn1 Mn3 94.68(12)
O1 Mn1 Mn3 49.04(12)
O9 Mn1 Mn3 39.90(12)
O4 Mn1 Mn3 137.35(11)
Mn10 Mn1 Mn3 119.36(4)
Mn2 Mn1 Mn3 98.39(4)
O12 Mn1 Dy2 145.35(14)
O18 Mn1 Dy2 128.57(13)
O5 Mn1 Dy2 37.50(13)
O1 Mn1 Dy2 50.53(12)
O9 Mn1 Dy2 91.00(11)
O4 Mn1 Dy2 85.73(10)
Mn10 Mn1 Dy2 173.68(4)
Mn2 Mn1 Dy2 67.11(2)
Mn3 Mn1 Dy2 66.96(3)
O12 Mn1 Dy1 134.81(13)
O18 Mn1 Dy1 82.30(12)
O5 Mn1 Dy1 41.06(12)
O1 Mn1 Dy1 96.35(11)
O9 Mn1 Dy1 137.92(11)
O4 Mn1 Dy1 40.60(10)
Mn10 Mn1 Dy1 111.26(3)
Mn2 Mn1 Dy1 63.31(2)
Mn3 Mn1 Dy1 129.37(3)
Dy2 Mn1 Dy1 62.425(16)
O12 Mn1 Dy5 32.14(13)
O18 Mn1 Dy5 118.10(13)
O5 Mn1 Dy5 149.94(13)
O1 Mn1 Dy5 62.80(12)
O9 Mn1 Dy5 87.55(11)
O4 Mn1 Dy5 92.98(10)
Mn10 Mn1 Dy5 70.23(3)
Mn2 Mn1 Dy5 71.07(3)
Mn3 Mn1 Dy5 70.77(3)
Dy2 Mn1 Dy5 113.33(3)
Dy1 Mn1 Dy5 131.71(3)
O2 Mn2 O4 88.60(17)
O2 Mn2 O6 94.57(18)
O4 Mn2 O6 175.16(18)
O2 Mn2 O13 173.71(17)
O4 Mn2 O13 91.70(18)
O6 Mn2 O13 84.75(18)
O2 Mn2 O54 84.02(16)
O4 Mn2 O54 95.78(17)
O6 Mn2 O54 88.21(17)
O13 Mn2 O54 102.20(16)
O2 Mn2 O1 84.46(15)
O4 Mn2 O1 88.97(16)
O6 Mn2 O1 87.69(16)
O13 Mn2 O1 89.26(16)
O54 Mn2 O1 167.42(16)
O2 Mn2 Mn1 89.99(12)
O4 Mn2 Mn1 48.45(12)
O6 Mn2 Mn1 127.75(13)
O13 Mn2 Mn1 85.51(13)
O54 Mn2 Mn1 143.96(12)
O1 Mn2 Mn1 40.98(11)
O2 Mn2 Mn4 89.21(12)
O4 Mn2 Mn4 130.23(13)
O6 Mn2 Mn4 46.32(12)
O13 Mn2 Mn4 85.80(12)
O54 Mn2 Mn4 133.36(12)
O1 Mn2 Mn4 41.36(11)
Mn1 Mn2 Mn4 81.84(3)
O2 Mn2 Mn5 36.10(12)
O4 Mn2 Mn5 100.45(12)
O6 Mn2 Mn5 84.23(12)
O13 Mn2 Mn5 149.62(13)
O54 Mn2 Mn5 49.25(11)
O1 Mn2 Mn5 118.44(11)
Mn1 Mn2 Mn5 123.21(4)
Mn4 Mn2 Mn5 106.34(4)
O2 Mn2 Dy4 137.50(13)
O4 Mn2 Dy4 132.52(12)
O6 Mn2 Dy4 45.29(13)
O13 Mn2 Dy4 43.98(13)
O54 Mn2 Dy4 81.81(11)
O1 Mn2 Dy4 103.52(10)
Mn1 Mn2 Dy4 123.45(3)
Mn4 Mn2 Dy4 72.64(3)
Mn5 Mn2 Dy4 112.24(3)
O2 Mn2 Dy1 49.41(13)
O4 Mn2 Dy1 40.20(12)
O6 Mn2 Dy1 143.55(13)
O13 Mn2 Dy1 131.68(13)
O54 Mn2 Dy1 83.13(11)
O1 Mn2 Dy1 93.17(10)
Mn1 Mn2 Dy1 66.49(2)
Mn4 Mn2 Dy1 125.04(3)
Mn5 Mn2 Dy1 63.42(2)
Dy4 Mn2 Dy1 162.18(3)
O3 Mn3 O8 88.17(19)
O3 Mn3 O9 95.48(19)
O8 Mn3 O9 174.15(19)
O3 Mn3 O15 174.12(17)
O8 Mn3 O15 91.87(19)
O9 Mn3 O15 84.03(19)
O3 Mn3 O56 83.63(17)
O8 Mn3 O56 97.46(19)
O9 Mn3 O56 87.51(19)
O15 Mn3 O56 102.19(17)
O3 Mn3 O1 84.69(16)
O8 Mn3 O1 88.60(17)
O9 Mn3 O1 87.20(17)
O15 Mn3 O1 89.43(16)
O56 Mn3 O1 166.65(16)
O3 Mn3 Mn1 89.99(13)
O8 Mn3 Mn1 129.41(13)
O9 Mn3 Mn1 46.25(12)
O15 Mn3 Mn1 85.44(13)
O56 Mn3 Mn1 132.53(14)
O1 Mn3 Mn1 40.95(11)
O3 Mn3 Mn4 89.58(13)
O8 Mn3 Mn4 47.82(13)
O9 Mn3 Mn4 127.46(13)
O15 Mn3 Mn4 86.11(13)
O56 Mn3 Mn4 144.93(14)
O1 Mn3 Mn4 41.17(11)
Mn1 Mn3 Mn4 81.62(3)
O3 Mn3 Mn6 35.78(12)
O8 Mn3 Mn6 100.57(13)
O9 Mn3 Mn6 85.01(13)
O15 Mn3 Mn6 149.62(13)
O56 Mn3 Mn6 49.04(12)
O1 Mn3 Mn6 118.22(11)
Mn1 Mn3 Mn6 106.76(4)
Mn4 Mn3 Mn6 122.62(4)
O3 Mn3 Dy6 138.16(14)
O8 Mn3 Dy6 132.16(13)
O9 Mn3 Dy6 45.47(12)
O15 Mn3 Dy6 43.49(14)
O56 Mn3 Dy6 80.77(13)
O1 Mn3 Dy6 103.96(11)
Mn1 Mn3 Dy6 73.24(3)
Mn4 Mn3 Dy6 123.94(3)
Mn6 Mn3 Dy6 112.45(4)
O3 Mn3 Dy3 49.73(14)
O8 Mn3 Dy3 39.59(13)
O9 Mn3 Dy3 144.82(13)
O15 Mn3 Dy3 131.13(14)
O56 Mn3 Dy3 83.81(13)
O1 Mn3 Dy3 93.54(11)
Mn1 Mn3 Dy3 125.68(3)
Mn4 Mn3 Dy3 66.03(3)
Mn6 Mn3 Dy3 63.72(3)
Dy6 Mn3 Dy3 161.02(3)
O14 Mn4 O19 87.58(19)
O14 Mn4 O7 175.57(18)
O19 Mn4 O7 90.30(19)
O14 Mn4 O1 94.23(18)
O19 Mn4 O1 177.91(18)
O7 Mn4 O1 87.82(18)
O14 Mn4 O6 85.39(17)
O19 Mn4 O6 92.13(18)
O7 Mn4 O6 98.59(16)
O1 Mn4 O6 89.07(16)
O14 Mn4 O8 96.39(17)
O19 Mn4 O8 91.30(18)
O7 Mn4 O8 79.76(16)
O1 Mn4 O8 87.46(16)
O6 Mn4 O8 176.21(16)
O14 Mn4 Mn9 39.31(13)
O19 Mn4 Mn9 49.25(13)
O7 Mn4 Mn9 137.72(14)
O1 Mn4 Mn9 132.34(12)
O6 Mn4 Mn9 95.14(11)
O8 Mn4 Mn9 88.34(11)
O14 Mn4 Mn2 89.00(13)
O19 Mn4 Mn2 131.86(14)
O7 Mn4 Mn2 95.31(12)
O1 Mn4 Mn2 49.32(11)
O6 Mn4 Mn2 39.75(11)
O8 Mn4 Mn2 136.76(12)
Mn9 Mn4 Mn2 119.74(4)
O14 Mn4 Mn3 92.89(14)
O19 Mn4 Mn3 130.24(14)
O7 Mn4 Mn3 85.51(14)
O1 Mn4 Mn3 48.68(11)
O6 Mn4 Mn3 137.55(12)
O8 Mn4 Mn3 39.17(11)
Mn9 Mn4 Mn3 110.00(4)
Mn2 Mn4 Mn3 97.88(4)
O14 Mn4 Dy2 144.96(14)
O19 Mn4 Dy2 127.42(14)
O7 Mn4 Dy2 37.49(13)
O1 Mn4 Dy2 50.82(11)
O6 Mn4 Dy2 91.02(11)
O8 Mn4 Dy2 85.61(11)
Mn9 Mn4 Dy2 173.06(4)
Mn2 Mn4 Dy2 67.18(2)
Mn3 Mn4 Dy2 66.93(3)
O14 Mn4 Dy3 134.31(13)
O19 Mn4 Dy3 81.48(14)
O7 Mn4 Dy3 41.40(12)
O1 Mn4 Dy3 96.50(12)
O6 Mn4 Dy3 138.91(12)
O8 Mn4 Dy3 40.25(11)
Mn9 Mn4 Dy3 110.00(3)
Mn2 Mn4 Dy3 130.26(3)
Mn3 Mn4 Dy3 63.29(3)
Dy2 Mn4 Dy3 63.089(17)
O14 Mn4 Dy5 31.90(13)
O19 Mn4 Dy5 119.31(13)
O7 Mn4 Dy5 149.58(14)
O1 Mn4 Dy5 62.43(12)
O6 Mn4 Dy5 87.78(12)
O8 Mn4 Dy5 91.97(11)
Mn9 Mn4 Dy5 70.31(3)
Mn2 Mn4 Dy5 70.82(3)
Mn3 Mn4 Dy5 70.42(3)
Dy2 Mn4 Dy5 113.25(3)
Dy3 Mn4 Dy5 130.64(3)
O21 Mn5 O2 89.59(18)
O21 Mn5 O20 173.12(18)
O2 Mn5 O20 97.09(17)
O21 Mn5 N1 83.3(2)
O2 Mn5 N1 170.0(2)
O20 Mn5 N1 89.9(2)
O21 Mn5 O63 90.14(17)
O2 Mn5 O63 96.23(16)
O20 Mn5 O63 90.79(18)
N1 Mn5 O63 90.82(18)
O21 Mn5 O54 89.58(17)
O2 Mn5 O54 79.83(16)
O20 Mn5 O54 89.96(17)
N1 Mn5 O54 93.07(18)
O63 Mn5 O54 176.05(16)
O21 Mn5 Mn2 97.16(13)
O2 Mn5 Mn2 35.53(12)
O20 Mn5 Mn2 87.40(13)
N1 Mn5 Mn2 138.48(15)
O63 Mn5 Mn2 130.62(11)
O54 Mn5 Mn2 45.55(10)
O21 Mn5 Dy1 39.39(12)
O2 Mn5 Dy1 50.23(12)
O20 Mn5 Dy1 147.18(13)
N1 Mn5 Dy1 122.15(16)
O63 Mn5 Dy1 95.32(12)
O54 Mn5 Dy1 81.99(11)
Mn2 Mn5 Dy1 64.35(2)
O24 Mn6 O3 89.5(2)
O24 Mn6 O23 173.3(2)
O3 Mn6 O23 97.12(19)
O24 Mn6 N2 83.4(2)
O3 Mn6 N2 170.7(2)
O23 Mn6 N2 89.9(2)
O24 Mn6 O59 89.3(2)
O3 Mn6 O59 95.90(17)
O23 Mn6 O59 91.1(2)
N2 Mn6 O59 90.0(2)
O24 Mn6 O56 90.01(19)
O3 Mn6 O56 80.26(16)
O23 Mn6 O56 90.06(19)
N2 Mn6 O56 93.7(2)
O59 Mn6 O56 176.10(17)
O24 Mn6 Mn3 96.99(15)
O3 Mn6 Mn3 35.74(12)
O23 Mn6 Mn3 87.82(14)
N2 Mn6 Mn3 139.30(17)
O59 Mn6 Mn3 130.67(12)
O56 Mn6 Mn3 45.66(11)
O24 Mn6 Dy3 39.49(14)
O3 Mn6 Dy3 50.02(14)
O23 Mn6 Dy3 147.03(14)
N2 Mn6 Dy3 122.5(2)
O59 Mn6 Dy3 94.63(14)
O56 Mn6 Dy3 82.40(13)
Mn3 Mn6 Dy3 64.09(3)
O27 Mn7 O26 174.4(2)
O27 Mn7 O10 86.31(18)
O26 Mn7 O10 97.22(19)
O27 Mn7 N3 84.3(2)
O26 Mn7 N3 91.9(2)
O10 Mn7 N3 169.9(2)
O27 Mn7 O68 92.6(2)
O26 Mn7 O68 91.4(2)
O10 Mn7 O68 96.37(18)
N3 Mn7 O68 87.7(2)
O27 Mn7 O58 87.15(18)
O26 Mn7 O58 89.69(18)
O10 Mn7 O58 73.38(16)
N3 Mn7 O58 102.5(2)
O68 Mn7 O58 169.75(17)
O27 Mn7 Dy1 46.56(13)
O26 Mn7 Dy1 138.42(15)
O10 Mn7 Dy1 45.39(13)
N3 Mn7 Dy1 127.27(17)
O68 Mn7 Dy1 78.49(13)
O58 Mn7 Dy1 94.01(10)
O29 Mn8 O30 173.8(2)
O29 Mn8 O11 97.7(2)
O30 Mn8 O11 86.6(2)
O29 Mn8 N4 91.2(2)
O30 Mn8 N4 84.4(2)
O11 Mn8 N4 170.7(2)
O29 Mn8 O60 90.6(2)
O30 Mn8 O60 93.5(2)
O11 Mn8 O60 94.96(19)
N4 Mn8 O60 87.8(2)
O29 Mn8 O62 89.16(18)
O30 Mn8 O62 87.72(18)
O11 Mn8 O62 73.67(16)
N4 Mn8 O62 103.7(2)
O60 Mn8 O62 168.48(18)
O29 Mn8 Dy3 138.81(17)
O30 Mn8 Dy3 46.89(15)
O11 Mn8 Dy3 45.15(13)
N4 Mn8 Dy3 127.32(19)
O60 Mn8 Dy3 78.40(12)
O62 Mn8 Dy3 94.29(10)
O14 Mn9 O33 89.32(19)
O14 Mn9 O32 97.5(2)
O33 Mn9 O32 173.1(2)
O14 Mn9 N5 172.2(2)
O33 Mn9 N5 84.0(2)
O32 Mn9 N5 89.2(2)
O14 Mn9 O19 78.76(17)
O33 Mn9 O19 90.28(18)
O32 Mn9 O19 91.87(18)
N5 Mn9 O19 97.1(2)
O14 Mn9 O51 92.00(17)
O33 Mn9 O51 91.63(19)
O32 Mn9 O51 87.31(19)
N5 Mn9 O51 92.3(2)
O19 Mn9 O51 170.55(18)
O14 Mn9 Mn4 38.70(12)
O33 Mn9 Mn4 96.07(13)
O32 Mn9 Mn4 89.84(14)
N5 Mn9 Mn4 137.99(18)
O19 Mn9 Mn4 40.92(12)
O51 Mn9 Mn4 129.64(13)
O14 Mn9 Dy4 54.03(13)
O33 Mn9 Dy4 35.39(13)
O32 Mn9 Dy4 151.36(15)
N5 Mn9 Dy4 119.4(2)
O19 Mn9 Dy4 86.07(12)
O51 Mn9 Dy4 90.14(12)
Mn4 Mn9 Dy4 70.10(3)
O12 Mn10 O36 89.75(19)
O12 Mn10 O35 97.25(19)
O36 Mn10 O35 172.6(2)
O12 Mn10 N6 172.5(2)
O36 Mn10 N6 83.5(2)
O35 Mn10 N6 89.7(2)
O12 Mn10 O18 78.74(17)
O36 Mn10 O18 92.08(18)
O35 Mn10 O18 91.69(17)
N6 Mn10 O18 98.4(2)
O12 Mn10 O53 92.18(17)
O36 Mn10 O53 89.03(18)
O35 Mn10 O53 88.25(18)
N6 Mn10 O53 90.8(2)
O18 Mn10 O53 170.84(18)
O12 Mn10 Mn1 38.47(12)
O36 Mn10 Mn1 96.69(14)
O35 Mn10 Mn1 90.34(13)
N6 Mn10 Mn1 139.28(16)
O18 Mn10 Mn1 40.92(12)
O53 Mn10 Mn1 129.92(13)
O39 Mn11 O38 174.3(2)
O39 Mn11 O16 85.21(19)
O38 Mn11 O16 98.8(2)
O39 Mn11 N7 84.5(2)
O38 Mn11 N7 91.2(2)
O16 Mn11 N7 169.0(2)
O39 Mn11 O66 92.9(2)
O38 Mn11 O66 90.7(2)
O16 Mn11 O66 96.1(2)
N7 Mn11 O66 88.3(2)
O39 Mn11 O52 88.33(18)
O38 Mn11 O52 88.78(19)
O16 Mn11 O52 74.90(18)
N7 Mn11 O52 101.0(2)
O66 Mn11 O52 170.75(18)
O39 Mn11 Dy4 45.59(15)
O38 Mn11 Dy4 139.58(16)
O16 Mn11 Dy4 43.86(13)
N7 Mn11 Dy4 127.63(19)
O66 Mn11 Dy4 81.03(14)
O52 Mn11 Dy4 93.41(11)
O42 Mn12 O41 174.9(2)
O42 Mn12 O17 85.85(19)
O41 Mn12 O17 98.8(2)
O42 Mn12 N8 84.3(2)
O41 Mn12 N8 91.0(2)
O17 Mn12 N8 169.9(2)
O42 Mn12 O64 91.3(2)
O41 Mn12 O64 90.4(2)
O17 Mn12 O64 95.6(2)
N8 Mn12 O64 86.7(2)
O42 Mn12 O50 89.51(19)
O41 Mn12 O50 89.6(2)
O17 Mn12 O50 75.54(17)
N8 Mn12 O50 102.3(2)
O64 Mn12 O50 171.02(17)
O42 Mn12 Dy6 45.57(14)
O41 Mn12 Dy6 139.49(16)
O17 Mn12 Dy6 44.03(13)
N8 Mn12 Dy6 127.26(19)
O64 Mn12 Dy6 80.45(14)
O50 Mn12 Dy6 93.77(10)
Mn1 O1 Mn4 168.4(2)
Mn1 O1 Mn3 90.01(16)
Mn4 O1 Mn3 90.15(15)
Mn1 O1 Mn2 89.55(15)
Mn4 O1 Mn2 89.32(16)
Mn3 O1 Mn2 175.1(2)
Mn1 O1 Dy2 96.19(15)
Mn4 O1 Dy2 95.37(15)
Mn3 O1 Dy2 92.47(13)
Mn2 O1 Dy2 92.39(13)
Mn2 O2 Mn5 108.37(19)
Mn2 O2 Dy2 117.66(17)
Mn5 O2 Dy2 130.51(19)
Mn2 O2 Dy1 98.51(16)
Mn5 O2 Dy1 96.76(15)
Dy2 O2 Dy1 93.66(13)
Mn3 O3 Mn6 108.5(2)
Mn3 O3 Dy2 117.17(18)
Mn6 O3 Dy2 130.52(19)
Mn3 O3 Dy3 97.87(17)
Mn6 O3 Dy3 97.39(16)
Dy2 O3 Dy3 94.42(14)
Mn2 O4 Mn1 92.24(16)
Mn2 O4 Dy1 108.71(17)
Mn1 O4 Dy1 101.45(15)
Mn1 O5 Dy2 111.93(19)
Mn1 O5 Dy1 107.59(17)
Dy2 O5 Dy1 100.73(14)
Mn2 O6 Mn4 93.93(18)
Mn2 O6 Dy4 100.30(18)
Mn4 O6 Dy4 110.23(16)
Mn4 O7 Dy2 112.3(2)
Mn4 O7 Dy3 107.41(17)
Dy2 O7 Dy3 101.51(16)
Mn3 O8 Mn4 93.01(17)
Mn3 O8 Dy3 109.28(19)
Mn4 O8 Dy3 101.80(16)
Mn3 O9 Mn1 93.85(18)
Mn3 O9 Dy6 100.12(18)
Mn1 O9 Dy6 111.29(17)
Mn7 O10 Dy2 121.62(19)
Mn7 O10 Dy1 101.06(17)
Dy2 O10 Dy1 98.97(14)
Mn8 O11 Dy3 101.10(19)
Mn8 O11 Dy2 121.2(2)
Dy3 O11 Dy2 99.35(15)
Mn1 O12 Mn10 102.8(2)
Mn1 O12 Dy5 121.4(2)
Mn10 O12 Dy5 133.7(2)
Mn2 O13 Dy4 101.51(18)
Mn2 O13 Dy5 121.56(19)
Dy4 O13 Dy5 100.62(15)
Mn4 O14 Mn9 102.0(2)
Mn4 O14 Dy5 122.0(2)
Mn9 O14 Dy5 133.0(2)
Mn3 O15 Dy6 102.04(19)
Mn3 O15 Dy5 121.47(18)
Dy6 O15 Dy5 101.65(16)
Mn11 O16 Dy4 102.04(19)
Mn11 O16 Dy5 117.7(2)
Dy4 O16 Dy5 101.24(15)
Mn12 O17 Dy6 101.98(19)
Mn12 O17 Dy5 117.2(2)
Dy6 O17 Dy5 101.09(15)
Mn1 O18 Mn10 91.02(17)
Mn4 O19 Mn9 89.84(18)
C1 O20 Mn5 129.2(4)
C11 O21 Mn5 114.2(4)
C11 O21 Dy1 129.8(4)
Mn5 O21 Dy1 109.79(18)
C12 O23 Mn6 130.4(5)
C22 O24 Mn6 113.9(5)
C22 O24 Dy3 130.9(5)
Mn6 O24 Dy3 109.99(19)
C23 O26 Mn7 127.2(5)
C33 O27 Mn7 114.1(4)
C33 O27 Dy1 126.7(4)
Mn7 O27 Dy1 100.46(19)
C34 O29 Mn8 128.3(5)
C44 O30 Mn8 112.8(4)
C44 O30 Dy3 126.3(4)
Mn8 O30 Dy3 99.8(2)
C45 O32 Mn9 127.3(5)
C55 O33 Mn9 114.8(4)
C55 O33 Dy4 128.1(4)
Mn9 O33 Dy4 116.3(2)
C56 O35 Mn10 126.0(5)
C66 O36 Mn10 112.7(4)
C66 O36 Dy6 128.8(4)
Mn10 O36 Dy6 117.3(2)
C67 O38 Mn11 127.2(5)
C77 O39 Mn11 112.9(4)
C77 O39 Dy4 129.8(4)
Mn11 O39 Dy4 101.6(2)
C78 O41 Mn12 127.5(5)
C88 O42 Mn12 112.9(4)
C88 O42 Dy6 130.6(4)
Mn12 O42 Dy6 101.4(2)
C89 O44 Dy1 139.4(4)
C95 O45 Dy1 134.2(5)
C98 O47 Dy3 138.3(5)
C104 O48 Dy3 134.6(6)
C107 O50 Mn12 132.2(4)
C107 O50 Dy5 127.1(4)
Mn12 O50 Dy5 100.19(17)
C107 O51 Mn9 127.0(4)
C109 O52 Dy5 127.9(5)
C109 O52 Mn11 132.3(4)
Dy5 O52 Mn11 99.16(18)
C109 O53 Mn10 124.8(4)
C111 O54 Mn2 123.3(4)
C111 O54 Mn5 140.5(4)
Mn2 O54 Mn5 85.21(14)
C111 O55 Dy4 138.9(4)
C113 O56 Mn3 124.3(4)
C113 O56 Mn6 140.4(5)
Mn3 O56 Mn6 85.30(15)
C113 O57 Dy6 137.5(4)
C115 O58 Dy2 131.3(4)
C115 O58 Mn7 128.2(4)
Dy2 O58 Mn7 98.79(15)
C115 O59 Mn6 126.3(4)
C117 O60 Mn8 126.7(5)
C117 O61 Dy3 132.9(4)
C119 O62 Dy2 131.1(4)
C119 O62 Mn8 127.8(4)
Dy2 O62 Mn8 99.10(15)
C119 O63 Mn5 126.8(4)
C121 O64 Mn12 126.4(5)
C121 O65 Dy6 138.4(5)
C123 O66 Mn11 123.4(5)
C123 O67 Dy4 138.9(5)
C125 O68 Mn7 127.2(4)
C125 O69 Dy1 132.7(4)
C127 O70 Dy4 128.7(5)
C128 O71 Dy6 126.4(8)
C7 N1 C10 121.4(5)
C7 N1 Mn5 127.7(4)
C10 N1 Mn5 110.7(4)
C18 N2 C21 121.6(6)
C18 N2 Mn6 127.4(5)
C21 N2 Mn6 111.0(5)
C29 N3 C32 124.1(6)
C29 N3 Mn7 125.1(5)
C32 N3 Mn7 110.6(4)
C40 N4 C43 123.5(7)
C40 N4 Mn8 125.7(6)
C43 N4 Mn8 110.4(5)
C51 N5 C54 121.4(7)
C51 N5 Mn9 127.8(6)
C54 N5 Mn9 110.5(5)
C62 N6 C65 122.7(6)
C62 N6 Mn10 126.3(6)
C65 N6 Mn10 110.6(5)
C73 N7 C76 121.0(7)
C73 N7 Mn11 127.8(6)
C76 N7 Mn11 111.1(5)
C84 N8 C87 122.6(6)
C84 N8 Mn12 125.8(5)
C87 N8 Mn12 111.1(4)
O20 C1 C2 123.7(6)
O20 C1 C6 118.7(6)
C2 C1 C6 117.6(6)
C1 C2 C3 121.1(7)
C1 C2 C7 122.7(6)
C3 C2 C7 115.7(6)
C4 C3 C2 121.6(7)
C4 C3 H3 119.2
C2 C3 H3 119.2
C3 C4 C5 116.1(7)
C3 C4 C8 121.5(8)
C5 C4 C8 122.4(8)
C6 C5 C4 124.6(8)
C6 C5 H5 117.7
C4 C5 H5 117.7
C5 C6 C1 118.6(7)
C5 C6 C9 119.9(7)
C1 C6 C9 121.2(6)
N1 C7 C2 124.2(6)
N1 C7 H7 117.9
C2 C7 H7 117.9
C4 C8 H8A 109.5
C4 C8 H8B 109.5
H8A C8 H8B 109.5
C4 C8 H8C 109.5
H8A C8 H8C 109.5
H8B C8 H8C 109.5
O22 C9 C6 107.6(7)
O22 C9 H9 126.2
C6 C9 H9 126.2
N1 C10 C11 106.6(5)
N1 C10 H10A 110.4
C11 C10 H10A 110.4
N1 C10 H10B 110.4
C11 C10 H10B 110.4
H10A C10 H10B 108.6
O21 C11 C10 106.3(5)
O21 C11 H11A 110.5
C10 C11 H11A 110.5
O21 C11 H11B 110.5
C10 C11 H11B 110.5
H11A C11 H11B 108.7
O23 C12 C17 119.4(6)
O23 C12 C13 121.1(7)
C17 C12 C13 119.4(7)
C12 C13 C14 118.3(8)
C12 C13 C18 124.1(8)
C14 C13 C18 116.7(7)
C15 C14 C13 122.6(8)
C15 C14 H14 118.7
C13 C14 H14 118.7
C14 C15 C16 116.3(9)
C14 C15 C19 121.9(9)
C16 C15 C19 121.8(10)
C17 C16 C15 123.8(9)
C17 C16 H16 118.1
C15 C16 H16 118.1
C16 C17 C12 119.4(7)
C16 C17 C20 120.9(8)
C12 C17 C20 119.7(7)
N2 C18 C13 124.9(7)
N2 C18 H18 117.5
C13 C18 H18 117.5
C15 C19 H19A 109.5
C15 C19 H19B 109.5
H19A C19 H19B 109.5
C15 C19 H19C 109.5
H19A C19 H19C 109.5
H19B C19 H19C 109.5
O25 C20 C17 115.6(7)
N2 C21 C22 106.3(6)
N2 C21 H21A 110.5
C22 C21 H21A 110.5
N2 C21 H21B 110.5
C22 C21 H21B 110.5
H21A C21 H21B 108.7
O24 C22 C21 108.3(6)
O24 C22 H22A 110.0
C21 C22 H22A 110.0
O24 C22 H22B 110.0
C21 C22 H22B 110.0
H22A C22 H22B 108.4
O26 C23 C24 124.1(6)
O26 C23 C28 117.4(7)
C24 C23 C28 118.4(6)
C25 C24 C23 119.1(7)
C25 C24 C29 117.8(7)
C23 C24 C29 123.2(6)
C26 C25 C24 123.4(8)
C26 C25 H25 118.3
C24 C25 H25 118.3
C25 C26 C27 118.0(7)
C25 C26 C30 120.1(9)
C27 C26 C30 121.9(8)
C26 C27 C28 122.0(7)
C26 C27 H27 119.0
C28 C27 H27 119.0
C23 C28 C27 119.2(7)
C23 C28 C31 120.4(6)
C27 C28 C31 120.4(7)
N3 C29 C24 125.0(7)
N3 C29 H29 117.5
C24 C29 H29 117.5
C26 C30 H30A 109.5
C26 C30 H30B 109.5
H30A C30 H30B 109.5
C26 C30 H30C 109.5
H30A C30 H30C 109.5
H30B C30 H30C 109.5
O28 C31 C28 125.9(7)
O28 C31 H31 117.1
C28 C31 H31 117.1
N3 C32 C33 107.4(6)
N3 C32 H32A 110.2
C33 C32 H32A 110.2
N3 C32 H32B 110.2
C33 C32 H32B 110.2
H32A C32 H32B 108.5
O27 C33 C32 105.4(5)
O27 C33 H33A 110.7
C32 C33 H33A 110.7
O27 C33 H33B 110.7
C32 C33 H33B 110.7
H33A C33 H33B 108.8
O29 C34 C39 118.6(8)
O29 C34 C35 121.5(7)
C39 C34 C35 119.9(7)
C34 C35 C40 124.6(7)
C34 C35 C36 116.5(9)
C40 C35 C36 118.9(9)
C37 C36 C35 123.3(10)
C37 C36 H36 118.3
C35 C36 H36 118.3
C38 C37 C36 118.2(9)
C38 C37 C41 121.5(11)
C36 C37 C41 120.1(12)
C37 C38 C39 123.2(10)
C37 C38 H38 118.4
C39 C38 H38 118.4
C34 C39 C38 118.8(10)
C34 C39 C42 120.6(7)
C38 C39 C42 120.6(8)
N4 C40 C35 124.4(8)
N4 C40 H40 117.8
C35 C40 H40 117.8
C37 C41 H41A 109.5
C37 C41 H41B 109.5
H41A C41 H41B 109.5
C37 C41 H41C 109.5
H41A C41 H41C 109.5
H41B C41 H41C 109.5
O31 C42 C39 125.1(9)
O31 C42 H42 117.5
C39 C42 H42 117.5
N4 C43 C44 106.5(7)
N4 C43 H43A 110.4
C44 C43 H43A 110.4
N4 C43 H43B 110.4
C44 C43 H43B 110.4
H43A C43 H43B 108.6
O30 C44 C43 105.9(6)
O30 C44 H44A 110.6
C43 C44 H44A 110.6
O30 C44 H44B 110.6
C43 C44 H44B 110.6
H44A C44 H44B 108.7
O32 C45 C50 122.0(7)
O32 C45 C46 122.6(7)
C50 C45 C46 115.4(7)
C47 C46 C45 119.9(9)
C47 C46 C51 116.0(9)
C45 C46 C51 123.8(7)
C48 C47 C46 123.5(10)
C48 C47 H47 118.2
C46 C47 H47 118.2
C49 C48 C47 115.7(9)
C49 C48 C52 122.4(10)
C47 C48 C52 121.9(10)
C48 C49 C50 123.9(9)
C48 C49 H49 118.0
C50 C49 H49 118.0
C49 C50 C45 121.2(8)
C49 C50 C53 115.9(8)
C45 C50 C53 122.9(6)
N5 C51 C46 122.6(7)
N5 C51 H51 118.7
C46 C51 H51 118.7
C48 C52 H52A 109.5
C48 C52 H52B 109.5
H52A C52 H52B 109.5
C48 C52 H52C 109.5
H52A C52 H52C 109.5
H52B C52 H52C 109.5
O34 C53 C50 127.7(7)
O34 C53 H53 116.2
C50 C53 H53 116.2
N5 C54 C55 106.6(6)
N5 C54 H54A 110.4
C55 C54 H54A 110.4
N5 C54 H54B 110.4
C55 C54 H54B 110.4
H54A C54 H54B 108.6
O33 C55 C54 107.3(6)
O33 C55 H55A 110.3
C54 C55 H55A 110.3
O33 C55 H55B 110.3
C54 C55 H55B 110.3
H55A C55 H55B 108.5
O35 C56 C57 125.1(7)
O35 C56 C61 119.6(7)
C57 C56 C61 115.1(7)
C58 C57 C56 119.9(9)
C58 C57 C62 119.4(8)
C56 C57 C62 120.6(7)
C59 C58 C57 124.9(9)
C59 C58 H58 117.6
C57 C58 H58 117.6
C60 C59 C58 116.6(8)
C60 C59 C63 122.5(11)
C58 C59 C63 120.8(10)
C59 C60 C61 122.7(9)
C59 C60 H60 118.6
C61 C60 H60 118.6
C60 C61 C56 120.7(8)
C60 C61 C64 116.2(7)
C56 C61 C64 123.1(6)
N6 C62 C57 126.8(7)
N6 C62 H62 116.6
C57 C62 H62 116.6
C59 C63 H63A 109.5
C59 C63 H63B 109.5
H63A C63 H63B 109.5
C59 C63 H63C 109.5
H63A C63 H63C 109.5
H63B C63 H63C 109.5
O37 C64 C61 127.9(7)
O37 C64 H64 116.0
C61 C64 H64 116.0
N6 C65 C66 106.1(6)
N6 C65 H65A 110.5
C66 C65 H65A 110.5
N6 C65 H65B 110.5
C66 C65 H65B 110.5
H65A C65 H65B 108.7
O36 C66 C65 108.1(6)
O36 C66 H66A 110.1
C65 C66 H66A 110.1
O36 C66 H66B 110.1
C65 C66 H66B 110.1
H66A C66 H66B 108.4
O38 C67 C68 124.3(7)
O38 C67 C72 118.2(7)
C68 C67 C72 117.6(7)
C67 C68 C69 121.1(8)
C67 C68 C73 123.3(7)
C69 C68 C73 115.5(7)
C68 C69 C70 122.1(8)
C68 C69 H69 119.0
C70 C69 H69 119.0
C71 C70 C69 116.5(8)
C71 C70 C74 123.3(9)
C69 C70 C74 120.0(9)
C70 C71 C72 123.2(8)
C70 C71 H71 118.4
C72 C71 H71 118.4
C71 C72 C67 119.5(8)
C71 C72 C75 121.1(8)
C67 C72 C75 119.2(7)
N7 C73 C68 122.2(7)
N7 C73 H73 118.9
C68 C73 H73 118.9
C70 C74 H74A 109.5
C70 C74 H74B 109.5
H74A C74 H74B 109.5
C70 C74 H74C 109.5
H74A C74 H74C 109.5
H74B C74 H74C 109.5
O40 C75 C72 124.5(9)
O40 C75 H75 117.7
C72 C75 H75 117.7
N7 C76 C77 106.1(6)
N7 C76 H76A 110.5
C77 C76 H76A 110.5
N7 C76 H76B 110.5
C77 C76 H76B 110.5
H76A C76 H76B 108.7
O39 C77 C76 108.0(6)
O39 C77 H77A 110.1
C76 C77 H77A 110.1
O39 C77 H77B 110.1
C76 C77 H77B 110.1
H77A C77 H77B 108.4
O41 C78 C79 123.0(7)
O41 C78 C83 118.7(7)
C79 C78 C83 118.3(6)
C80 C79 C78 118.4(7)
C80 C79 C84 118.2(7)
C78 C79 C84 123.3(6)
C81 C80 C79 124.4(8)
C81 C80 H80 117.8
C79 C80 H80 117.8
C80 C81 C82 116.7(7)
C80 C81 C86 122.4(9)
C82 C81 C86 120.8(8)
C81 C82 C83 121.9(8)
C81 C82 H82 119.1
C83 C82 H82 119.1
C82 C83 C78 120.1(8)
C82 C83 C85 120.3(8)
C78 C83 C85 119.6(7)
N8 C84 C79 124.2(7)
N8 C84 H84 117.9
C79 C84 H84 117.9
O43 C85 C83 126.9(8)
O43 C85 H85 116.6
C83 C85 H85 116.6
C81 C86 H86A 109.5
C81 C86 H86B 109.5
H86A C86 H86B 109.5
C81 C86 H86C 109.5
H86A C86 H86C 109.5
H86B C86 H86C 109.5
N8 C87 C88 106.3(6)
N8 C87 H87A 110.5
C88 C87 H87A 110.5
N8 C87 H87B 110.5
C88 C87 H87B 110.5
H87A C87 H87B 108.7
O42 C88 C87 108.1(6)
O42 C88 H88A 110.1
C87 C88 H88A 110.1
O42 C88 H88B 110.1
C87 C88 H88B 110.1
H88A C88 H88B 108.4
O44 C89 C90 123.3(6)
O44 C89 C94 120.6(6)
C90 C89 C94 116.0(6)
C91 C90 C89 120.9(7)
C91 C90 C95 116.2(7)
C89 C90 C95 122.8(6)
C90 C91 C92 123.7(8)
C90 C91 H91 118.1
C92 C91 H91 118.1
C93 C92 C91 115.7(8)
C93 C92 C96 122.7(10)
C91 C92 C96 121.6(10)
C92 C93 C94 122.0(9)
C92 C93 H93 119.0
C94 C93 H93 119.0
C93 C94 C89 121.6(8)
C93 C94 C97 118.6(8)
C89 C94 C97 119.8(6)
O45 C95 C90 126.5(7)
O45 C95 H95 116.7
C90 C95 H95 116.7
C92 C96 H96A 109.5
C92 C96 H96B 109.5
H96A C96 H96B 109.5
C92 C96 H96C 109.5
H96A C96 H96C 109.5
H96B C96 H96C 109.5
O46 C97 C94 124.1(7)
O46 C97 H97 118.0
C94 C97 H97 118.0
O47 C98 C99 123.2(7)
O47 C98 C103 121.5(7)
C99 C98 C103 115.3(7)
C100 C99 C98 122.7(9)
C100 C99 C104 116.5(8)
C98 C99 C104 120.8(7)
C101 C100 C99 122.6(10)
C101 C100 H100 118.7
C99 C100 H100 118.7
C100 C101 C102 116.8(8)
C100 C101 C105 123.8(11)
C102 C101 C105 119.4(11)
C103 C102 C101 124.7(10)
C103 C102 H102 117.7
C101 C102 H102 117.7
C102 C103 C98 118.0(8)
C102 C103 C106 110.9(8)
C98 C103 C106 131.0(7)
O48 C104 C99 128.4(8)
O48 C104 H104 115.8
C99 C104 H104 115.8
C101 C105 H105 109.5
C101 C105 H106 109.5
H105 C105 H106 109.5
C101 C105 H107 109.5
H105 C105 H107 109.5
H106 C105 H107 109.5
O49 C106 C103 114.4(10)
O49 C106 H108 122.8
C103 C106 H108 122.8
O51 C107 O50 124.0(6)
O51 C107 C108 117.5(7)
O50 C107 C108 118.5(7)
C107 C108 H109 109.5
C107 C108 H110 109.5
H109 C108 H110 109.5
C107 C108 H111 109.5
H109 C108 H111 109.5
H110 C108 H111 109.5
O53 C109 O52 124.4(6)
O53 C109 C110 116.7(7)
O52 C109 C110 118.8(7)
C109 C110 H112 109.5
C109 C110 H113 109.5
H112 C110 H113 109.5
C109 C110 H114 109.5
H112 C110 H114 109.5
H113 C110 H114 109.5
O55 C111 O54 123.3(6)
O55 C111 C112 118.1(6)
O54 C111 C112 118.6(6)
C111 C112 H115 109.5
C111 C112 H116 109.5
H115 C112 H116 109.5
C111 C112 H117 109.5
H115 C112 H117 109.5
H116 C112 H117 109.5
O57 C113 O56 124.3(6)
O57 C113 C114 117.6(6)
O56 C113 C114 118.1(7)
C113 C114 H118 109.5
C113 C114 H119 109.5
H118 C114 H119 109.5
C113 C114 H120 109.5
H118 C114 H120 109.5
H119 C114 H120 109.5
O59 C115 O58 123.8(6)
O59 C115 C116 117.7(6)
O58 C115 C116 118.6(6)
C115 C116 H121 109.5
C115 C116 H122 109.5
H121 C116 H122 109.5
C115 C116 H123 109.5
H121 C116 H123 109.5
H122 C116 H123 109.5
O60 C117 O61 124.6(6)
O60 C117 C118 119.1(7)
O61 C117 C118 116.3(7)
C117 C118 H124 109.5
C117 C118 H125 109.5
H124 C118 H125 109.5
C117 C118 H126 109.5
H124 C118 H126 109.5
H125 C118 H126 109.5
O63 C119 O62 124.6(6)
O63 C119 C120 117.8(6)
O62 C119 C120 117.6(6)
C119 C120 H127 109.5
C119 C120 H128 109.5
H127 C120 H128 109.5
C119 C120 H129 109.5
H127 C120 H129 109.5
H128 C120 H129 109.5
O65 C121 O64 123.3(7)
O65 C121 C122 118.0(8)
O64 C121 C122 118.6(8)
C121 C122 H130 109.5
C121 C122 H131 109.5
H130 C122 H131 109.5
C121 C122 H132 109.5
H130 C122 H132 109.5
H131 C122 H132 109.5
O66 C123 O67 126.2(7)
O66 C123 C124 119.1(7)
O67 C123 C124 114.7(7)
C123 C124 H133 109.5
C123 C124 H134 109.5
H133 C124 H134 109.5
C123 C124 H135 109.5
H133 C124 H135 109.5
H134 C124 H135 109.5
O69 C125 O68 124.3(6)
O69 C125 C126 117.1(7)
O68 C125 C126 118.5(7)
C125 C126 H136 109.5
C125 C126 H137 109.5
H136 C126 H137 109.5
C125 C126 H138 109.5
H136 C126 H138 109.5
H137 C126 H138 109.5
O70 C127 H139 109.5
O70 C127 H140 109.5
H139 C127 H140 109.5
O70 C127 H141 109.5
H139 C127 H141 109.5
H140 C127 H141 109.5
O71 C128 H142 109.5
O71 C128 H143 109.5
H142 C128 H143 109.5
O71 C128 H144 109.5
H142 C128 H144 109.5
H143 C128 H144 109.5

loop_
_geom_bond_atom_site_label_1
_geom_bond_atom_site_label_2
_geom_bond_distance
Dy1 O44 2.288(4)
Dy1 O69 2.325(4)
Dy1 O21 2.345(4)
Dy1 O4 2.388(4)
Dy1 O45 2.425(5)
Dy1 O10 2.452(4)
Dy1 O5 2.479(4)
Dy1 O27 2.497(4)
Dy1 O2 2.691(4)
Dy1 Mn7 3.3812(10)
Dy1 Mn5 3.4772(10)
Dy1 Mn2 3.5048(9)
Dy2 O7 2.348(4)
Dy2 O5 2.350(4)
Dy2 O3 2.394(4)
Dy2 O2 2.402(4)
Dy2 O10 2.440(4)
Dy2 O11 2.464(4)
Dy2 O58 2.496(4)
Dy2 O62 2.511(4)
Dy2 O1 2.780(4)
Dy2 Mn4 3.5710(9)
Dy2 Mn1 3.5804(9)
Dy3 O47 2.314(5)
Dy3 O61 2.321(5)
Dy3 O24 2.362(5)
Dy3 O8 2.364(4)
Dy3 O48 2.401(5)
Dy3 O11 2.444(4)
Dy3 O7 2.482(4)
Dy3 O30 2.506(5)
Dy3 O3 2.697(5)
Dy3 Mn8 3.3829(10)
Dy3 Mn6 3.4905(12)
Dy3 Mn3 3.5013(10)
Dy4 O67 2.279(5)
Dy4 O33 2.330(4)
Dy4 O55 2.345(5)
Dy4 O13 2.389(4)
Dy4 O16 2.399(4)
Dy4 O70 2.401(5)
Dy4 O6 2.434(4)
Dy4 O39 2.469(5)
Dy4 Mn2 3.3705(9)
Dy4 Mn11 3.3857(11)
Dy4 Mn9 3.6058(10)
Dy4 Dy5 3.7501(4)
Dy5 O12 2.248(4)
Dy5 O14 2.256(4)
Dy5 O52 2.443(5)
Dy5 O16 2.453(4)
Dy5 O17 2.454(5)
Dy5 O50 2.456(4)
Dy5 O15 2.466(4)
Dy5 O13 2.484(4)
Dy5 Mn1 3.6060(9)
Dy5 Mn4 3.6187(10)
Dy5 Dy6 3.7548(4)
Dy6 O65 2.309(5)
Dy6 O36 2.319(5)
Dy6 O57 2.342(5)
Dy6 O15 2.377(5)
Dy6 O71 2.399(5)
Dy6 O17 2.408(4)
Dy6 O9 2.445(4)
Dy6 O42 2.470(5)
Dy6 Mn3 3.3770(10)
Dy6 Mn12 3.3895(10)
Mn1 O12 1.881(4)
Mn1 O18 1.932(4)
Mn1 O5 1.963(4)
Mn1 O1 1.976(4)
Mn1 O9 2.183(4)
Mn1 O4 2.257(4)
Mn1 Mn10 2.9491(13)
Mn1 Mn2 3.0137(13)
Mn1 Mn3 3.0153(13)
Mn2 O2 1.882(4)
Mn2 O4 1.911(4)
Mn2 O6 1.936(4)
Mn2 O13 1.949(4)
Mn2 O54 2.201(4)
Mn2 O1 2.291(4)
Mn2 Mn4 3.0203(13)
Mn2 Mn5 3.0733(12)
Mn3 O3 1.894(4)
Mn3 O8 1.917(4)
Mn3 O9 1.938(5)
Mn3 O15 1.954(4)
Mn3 O56 2.207(5)
Mn3 O1 2.277(4)
Mn3 Mn4 3.0319(14)
Mn3 Mn6 3.0754(14)
Mn4 O14 1.875(4)
Mn4 O19 1.921(5)
Mn4 O7 1.944(4)
Mn4 O1 1.996(4)
Mn4 O6 2.190(4)
Mn4 O8 2.250(4)
Mn4 Mn9 2.9336(13)
Mn5 O21 1.894(4)
Mn5 O2 1.908(4)
Mn5 O20 1.931(4)
Mn5 N1 1.984(5)
Mn5 O63 2.229(4)
Mn5 O54 2.336(4)
Mn6 O24 1.887(5)
Mn6 O3 1.896(4)
Mn6 O23 1.909(5)
Mn6 N2 1.984(6)
Mn6 O59 2.221(4)
Mn6 O56 2.330(4)
Mn7 O27 1.872(4)
Mn7 O26 1.891(4)
Mn7 O10 1.904(4)
Mn7 N3 1.986(6)
Mn7 O68 2.177(5)
Mn7 O58 2.511(4)
Mn8 O29 1.876(5)
Mn8 O30 1.887(5)
Mn8 O11 1.915(5)
Mn8 N4 1.978(6)
Mn8 O60 2.188(5)
Mn8 O62 2.514(4)
Mn9 O14 1.900(4)
Mn9 O33 1.906(5)
Mn9 O32 1.946(5)
Mn9 N5 1.975(6)
Mn9 O19 2.222(4)
Mn9 O51 2.244(5)
Mn10 O12 1.892(4)
Mn10 O36 1.912(4)
Mn10 O35 1.944(5)
Mn10 N6 1.981(6)
Mn10 O18 2.194(4)
Mn10 O53 2.270(5)
Mn11 O39 1.871(4)
Mn11 O38 1.885(5)
Mn11 O16 1.941(4)
Mn11 N7 1.972(6)
Mn11 O66 2.188(5)
Mn11 O52 2.509(5)
Mn12 O42 1.883(5)
Mn12 O41 1.883(5)
Mn12 O17 1.937(4)
Mn12 N8 1.973(6)
Mn12 O64 2.192(6)
Mn12 O50 2.442(5)
O20 C1 1.321(8)
O21 C11 1.428(7)
O23 C12 1.355(9)
O24 C22 1.419(8)
O26 C23 1.333(8)
O27 C33 1.446(8)
O28 C31 1.235(9)
O29 C34 1.343(8)
O30 C44 1.415(9)
O31 C42 1.207(10)
O32 C45 1.310(8)
O33 C55 1.441(8)
O34 C53 1.212(9)
O35 C56 1.315(7)
O36 C66 1.440(8)
O37 C64 1.221(8)
O38 C67 1.322(8)
O39 C77 1.437(8)
O40 C75 1.235(10)
O41 C78 1.309(8)
O42 C88 1.425(8)
O43 C85 1.249(10)
O44 C89 1.296(7)
O45 C95 1.222(9)
O46 C97 1.229(9)
O47 C98 1.293(8)
O48 C104 1.206(9)
O49 C106 1.202(8)
O50 C107 1.268(8)
O51 C107 1.266(8)
O52 C109 1.271(9)
O53 C109 1.250(9)
O54 C111 1.266(7)
O55 C111 1.259(8)
O56 C113 1.263(8)
O57 C113 1.248(9)
O58 C115 1.271(8)
O59 C115 1.270(8)
O60 C117 1.254(9)
O61 C117 1.276(9)
O62 C119 1.269(7)
O63 C119 1.256(7)
O64 C121 1.275(10)
O65 C121 1.262(9)
O66 C123 1.237(9)
O67 C123 1.251(9)
O68 C125 1.276(9)
O69 C125 1.270(8)
O70 C127 1.438(10)
O71 C128 1.437(9)
N1 C7 1.274(8)
N1 C10 1.453(8)
N2 C18 1.276(10)
N2 C21 1.454(9)
N3 C29 1.302(9)
N3 C32 1.473(9)
N4 C40 1.279(9)
N4 C43 1.463(11)
N5 C51 1.288(9)
N5 C54 1.473(10)
N6 C62 1.259(10)
N6 C65 1.455(9)
N7 C73 1.277(9)
N7 C76 1.488(10)
N8 C84 1.287(9)
N8 C87 1.471(9)
C1 C2 1.410(9)
C1 C6 1.418(10)
C2 C3 1.417(10)
C2 C7 1.447(9)
C3 C4 1.384(11)
C3 H3 0.9500
C4 C5 1.397(12)
C4 C8 1.498(12)
C5 C6 1.397(11)
C5 H5 0.9500
C6 C9 1.531(7)
C7 H7 0.9500
C8 H8A 0.9800
C8 H8B 0.9800
C8 H8C 0.9800
C9 O22 1.323(7)
C9 H9 0.9500
C10 C11 1.521(9)
C10 H10A 0.9900
C10 H10B 0.9900
C11 H11A 0.9900
C11 H11B 0.9900
C12 C17 1.406(11)
C12 C13 1.408(10)
C13 C14 1.419(12)
C13 C18 1.421(11)
C14 C15 1.380(14)
C14 H14 0.9500
C15 C16 1.403(12)
C15 C19 1.533(14)
C16 C17 1.360(11)
C16 H16 0.9500
C17 C20 1.541(7)
C18 H18 0.9500
C19 H19A 0.9800
C19 H19B 0.9800
C19 H19C 0.9800
C20 O25 1.281(8)
C21 C22 1.505(11)
C21 H21A 0.9900
C21 H21B 0.9900
C22 H22A 0.9900
C22 H22B 0.9900
C23 C24 1.407(10)
C23 C28 1.409(10)
C24 C25 1.397(9)
C24 C29 1.440(10)
C25 C26 1.359(11)
C25 H25 0.9500
C26 C27 1.369(12)
C26 C30 1.531(11)
C27 C28 1.417(10)
C27 H27 0.9500
C28 C31 1.425(11)
C29 H29 0.9500
C30 H30A 0.9800
C30 H30B 0.9800
C30 H30C 0.9800
C31 H31 0.9500
C32 C33 1.538(10)
C32 H32A 0.9900
C32 H32B 0.9900
C33 H33A 0.9900
C33 H33B 0.9900
C34 C39 1.399(11)
C34 C35 1.407(12)
C35 C40 1.435(12)
C35 C36 1.455(11)
C36 C37 1.345(15)
C36 H36 0.9500
C37 C38 1.344(15)
C37 C41 1.530(13)
C38 C39 1.413(11)
C38 H38 0.9500
C39 C42 1.448(13)
C40 H40 0.9500
C41 H41A 0.9800
C41 H41B 0.9800
C41 H41C 0.9800
C42 H42 0.9500
C43 C44 1.547(11)
C43 H43A 0.9900
C43 H43B 0.9900
C44 H44A 0.9900
C44 H44B 0.9900
C45 C50 1.389(10)
C45 C46 1.413(11)
C46 C47 1.401(11)
C46 C51 1.464(12)
C47 C48 1.351(14)
C47 H47 0.9500
C48 C49 1.350(14)
C48 C52 1.571(12)
C49 C50 1.382(11)
C49 H49 0.9500
C50 C53 1.489(12)
C51 H51 0.9500
C52 H52A 0.9800
C52 H52B 0.9800
C52 H52C 0.9800
C53 H53 0.9500
C54 C55 1.534(11)
C54 H54A 0.9900
C54 H54B 0.9900
C55 H55A 0.9900
C55 H55B 0.9900
C56 C57 1.408(11)
C56 C61 1.433(10)
C57 C58 1.384(11)
C57 C62 1.449(12)
C58 C59 1.356(14)
C58 H58 0.9500
C59 C60 1.342(13)
C59 C63 1.533(14)
C60 C61 1.406(10)
C60 H60 0.9500
C61 C64 1.457(11)
C62 H62 0.9500
C63 H63A 0.9800
C63 H63B 0.9800
C63 H63C 0.9800
C64 H64 0.9500
C65 C66 1.494(10)
C65 H65A 0.9900
C65 H65B 0.9900
C66 H66A 0.9900
C66 H66B 0.9900
C67 C68 1.382(10)
C67 C72 1.426(10)
C68 C69 1.387(10)
C68 C73 1.490(11)
C69 C70 1.417(12)
C69 H69 0.9500
C70 C71 1.354(12)
C70 C74 1.504(11)
C71 C72 1.408(11)
C71 H71 0.9500
C72 C75 1.434(13)
C73 H73 0.9500
C74 H74A 0.9800
C74 H74B 0.9800
C74 H74C 0.9800
C75 H75 0.9500
C76 C77 1.507(11)
C76 H76A 0.9900
C76 H76B 0.9900
C77 H77A 0.9900
C77 H77B 0.9900
C78 C79 1.419(11)
C78 C83 1.420(11)
C79 C80 1.410(10)
C79 C84 1.433(11)
C80 C81 1.378(12)
C80 H80 0.9500
C81 C82 1.395(12)
C81 C86 1.487(10)
C82 C83 1.418(10)
C82 H82 0.9500
C83 C85 1.430(12)
C84 H84 0.9500
C85 H85 0.9500
C86 H86A 0.9800
C86 H86B 0.9800
C86 H86C 0.9800
C87 C88 1.514(10)
C87 H87A 0.9900
C87 H87B 0.9900
C88 H88A 0.9900
C88 H88B 0.9900
C89 C90 1.403(10)
C89 C94 1.423(10)
C90 C91 1.392(10)
C90 C95 1.449(11)
C91 C92 1.395(13)
C91 H91 0.9500
C92 C93 1.394(13)
C92 C96 1.504(12)
C93 C94 1.404(10)
C93 H93 0.9500
C94 C97 1.478(11)
C95 H95 0.9500
C96 H96A 0.9800
C96 H96B 0.9800
C96 H96C 0.9800
C97 H97 0.9500
C98 C99 1.445(11)
C98 C103 1.451(11)
C99 C100 1.402(11)
C99 C104 1.453(13)
C100 C101 1.335(14)
C100 H100 0.9500
C101 C102 1.422(15)
C101 C105 1.537(12)
C102 C103 1.409(11)
C102 H102 0.9500
C103 C106 1.505(7)
C104 H104 0.9500
C105 H105 0.9800
C105 H106 0.9800
C105 H107 0.9800
C106 H108 0.9500
C107 C108 1.505(9)
C108 H109 0.9800
C108 H110 0.9800
C108 H111 0.9800
C109 C110 1.508(10)
C110 H112 0.9800
C110 H113 0.9800
C110 H114 0.9800
C111 C112 1.481(9)
C112 H115 0.9800
C112 H116 0.9800
C112 H117 0.9800
C113 C114 1.524(10)
C114 H118 0.9800
C114 H119 0.9800
C114 H120 0.9800
C115 C116 1.508(10)
C116 H121 0.9800
C116 H122 0.9800
C116 H123 0.9800
C117 C118 1.461(10)
C118 H124 0.9800
C118 H125 0.9800
C118 H126 0.9800
C119 C120 1.499(9)
C120 H127 0.9800
C120 H128 0.9800
C120 H129 0.9800
C121 C122 1.491(11)
C122 H130 0.9800
C122 H131 0.9800
C122 H132 0.9800
C123 C124 1.532(11)
C124 H133 0.9800
C124 H134 0.9800
C124 H135 0.9800
C125 C126 1.466(10)
C126 H136 0.9800
C126 H137 0.9800
C126 H138 0.9800
C127 H139 0.9800
C127 H140 0.9800
C127 H141 0.9800
C128 H142 0.9800
C128 H143 0.9800
C128 H144 0.9800
